data_4342052
loop_
_publ_author_name
'Maeda, Yuri'
'Hashimoto, Hideki'
'Kinoshita, Isamu'
'Nishioka, Takanori'

_publ_section_title
;
 Chelated Bis-N-heterocyclic Carbene Platinum and Palladium Units as
 Tunable Components of Multinuclear Complexes.
;
_journal_issue 2
_journal_name_full 'Inorganic chemistry'
_journal_page_first 448
_journal_page_last 459
_journal_paper_doi 10.1021/ic502039d
_journal_volume 54
_journal_year 2015
_chemical_formula_moiety 'C81 H88.50 B2 Cl9.50 Ir2 N4 Pd S2'
_chemical_formula_sum 'C81 H88.5 B2 Cl9.5 Ir2 N4 Pd S2'
_chemical_formula_weight 2031.50
_space_group_IT_number 14
_symmetry_cell_setting monoclinic
_symmetry_Int_Tables_number 14
_symmetry_space_group_name_Hall '-P 2yn'
_symmetry_space_group_name_H-M 'P 1 21/n 1'
_atom_sites_solution_hydrogens geom
_atom_sites_solution_primary direct
_atom_sites_solution_secondary difmap
_cell_angle_alpha 90.0000
_cell_angle_beta 101.799(3)
_cell_angle_gamma 90.0000
_cell_formula_units_Z 4
_cell_length_a 14.102(3)
_cell_length_b 20.038(4)
_cell_length_c 30.732(6)
_cell_measurement_reflns_used 23505
_cell_measurement_temperature 193
_cell_measurement_theta_max 27.48
_cell_measurement_theta_min 3.04
_cell_volume 8501(3)
_computing_cell_refinement CrystalClear
_computing_data_collection 'CrystalClear (Rigaku Inc., 2008)'
_computing_data_reduction CrystalClear
_computing_molecular_graphics 'CrystalStructure 4.0'
_computing_publication_material 'CrystalStructure 4.0 (Rigaku, 2010)'
_computing_structure_refinement 'SHELXL97 (Sheldrick, 2008)'
_computing_structure_solution 'SHELXS97 (Sheldrick, 2008)'
_diffrn_ambient_temperature 193
_diffrn_detector_area_resol_mean 14.222
_diffrn_measured_fraction_theta_full 0.997
_diffrn_measured_fraction_theta_max 0.997
_diffrn_measurement_device_type 'Rigaku Saturn724'
_diffrn_measurement_method \w
_diffrn_radiation_type 'Mo K\a'
_diffrn_radiation_wavelength 0.71075
_diffrn_reflns_av_R_equivalents 0.0480
_diffrn_reflns_limit_h_max 18
_diffrn_reflns_limit_h_min -18
_diffrn_reflns_limit_k_max 25
_diffrn_reflns_limit_k_min -25
_diffrn_reflns_limit_l_max 39
_diffrn_reflns_limit_l_min -39
_diffrn_reflns_number 87599
_diffrn_reflns_theta_full 27.46
_diffrn_reflns_theta_max 27.46
_diffrn_standards_number 0
_exptl_absorpt_coefficient_mu 3.733
_exptl_absorpt_correction_T_max 0.868
_exptl_absorpt_correction_T_min 0.713
_exptl_absorpt_correction_type multi-scan
_exptl_absorpt_process_details 'REQAB (Rigaku, 1998)'
_exptl_crystal_colour colorless
_exptl_crystal_density_diffrn 1.587
_exptl_crystal_density_method 'not measured'
_exptl_crystal_description prism
_exptl_crystal_F_000 4024.00
_exptl_crystal_size_max 0.302
_exptl_crystal_size_mid 0.090
_exptl_crystal_size_min 0.038
_refine_diff_density_max 1.220
_refine_diff_density_min -1.630
_refine_ls_extinction_method none
_refine_ls_goodness_of_fit_ref 1.015
_refine_ls_hydrogen_treatment constr
_refine_ls_number_parameters 1023
_refine_ls_number_reflns 19377
_refine_ls_number_restraints 42
_refine_ls_R_factor_gt 0.0514
_refine_ls_shift/su_max 0.002
_refine_ls_structure_factor_coef Fsqd
_refine_ls_weighting_details 'w = 1/[\s^2^(Fo^2^)+(0.0500P)^2^+50.0000P] where P=(Fo^2^+2Fc^2^)/3'
_refine_ls_weighting_scheme calc
_refine_ls_wR_factor_ref 0.1241
_reflns_number_gt 17833
_reflns_number_total 19377
_reflns_threshold_expression F^2^>2.0\s(F^2^)
_cod_data_source_file ic502039d_si_002.cif
_cod_data_source_block 6-C1-Me-Ir2PdS2C1MeBPh4
_cod_depositor_comments 'Adding full bibliography for 4342042--4342052.cif.'
_cod_original_cell_volume 8500(3)
_cod_original_formula_sum 'C81 H88.50 B2 Cl9.50 Ir2 N4 Pd S2'
_cod_database_code 4342052

loop_
_symmetry_equiv_pos_site_id
_symmetry_equiv_pos_as_xyz
1 +X,+Y,+Z
2 1/2-X,1/2+Y,1/2-Z
3 -X,-Y,-Z
4 1/2+X,1/2-Y,1/2+Z

loop_
_atom_site_label
_atom_site_type_symbol
_atom_site_fract_x
_atom_site_fract_y
_atom_site_fract_z
_atom_site_U_iso_or_equiv
_atom_site_adp_type
_atom_site_occupancy
_atom_site_symmetry_multiplicity
_atom_site_calc_flag
_atom_site_refinement_flags
Ir1 Ir 0.225300(15) 0.799434(11) 0.116327(7) 0.02842(6) Uani 1.0 4 d .
Ir2 Ir 0.353202(15) 0.695279(10) 0.099553(7) 0.02720(6) Uani 1.0 4 d .
Pd1 Pd 0.43376(3) 0.80964(2) 0.161232(13) 0.02627(9) Uani 1.0 4 d .
Cl1 Cl 0.2587(2) 0.36028(14) 0.14370(10) 0.0894(8) Uani 1.0 4 d .
Cl2 Cl 0.1689(2) 0.44345(15) 0.20165(11) 0.0956(9) Uani 1.0 4 d .
Cl3 Cl 0.1719(3) 0.3032(2) 0.20908(13) 0.1227(13) Uani 1.0 4 d .
Cl4 Cl 0.4023(15) 0.2085(9) 0.1751(5) 0.102(5) Uani 0.3333 4 d .
Cl4b Cl 0.4177(11) 0.2194(8) 0.1950(4) 0.081(4) Uani 0.3333 4 d .
Cl5 Cl 0.3388(9) 0.0755(5) 0.1901(5) 0.077(3) Uani 0.3333 4 d .
Cl5b Cl 0.3734(15) 0.0859(9) 0.1705(7) 0.177(10) Uani 0.3333 4 d .
Cl6b Cl 0.2866(9) 0.1500(8) 0.2345(7) 0.154(9) Uani 0.3333 4 d .
Cl6 Cl 0.2682(10) 0.1843(8) 0.2364(4) 0.119(6) Uani 0.3333 4 d .
Cl7 Cl 0.4519(14) 0.1943(9) 0.0425(4) 0.101(5) Uani 0.3333 4 d .
Cl7b Cl 0.4454(13) 0.1935(11) 0.0617(4) 0.112(5) Uani 0.3333 4 d .
Cl8 Cl 0.5311(9) 0.0735(9) 0.0299(4) 0.138(5) Uani 0.3333 4 d .
Cl8b Cl 0.5721(7) 0.1326(5) 0.0153(3) 0.096(3) Uani 0.3333 4 d .
Cl9b Cl 0.4779(10) 0.0444(6) 0.0623(6) 0.135(5) Uani 0.3333 4 d .
Cl9 Cl 0.4196(11) 0.0721(9) 0.0857(5) 0.150(5) Uani 0.3333 4 d .
Cl10 Cl 0.8343(4) 0.8165(3) 0.16097(18) 0.1085(14) Uani 0.7500 4 d .
Cl11 Cl 0.6847(4) 0.7357(3) 0.1754(3) 0.154(3) Uani 0.7500 4 d .
Cl12 Cl 0.7561(6) 0.8236(6) 0.2430(3) 0.137(4) Uani 0.5000 4 d .
Cl20 Cl 0.9153(9) 0.7775(5) 0.2426(5) 0.083(4) Uani 0.2500 4 d .
Cl22 Cl 0.825(2) 0.7864(6) 0.2475(4) 0.136(9) Uani 0.2500 4 d .
S1 S 0.35980(10) 0.80741(7) 0.08577(5) 0.0292(3) Uani 1.0 4 d .
S2 S 0.31724(9) 0.72793(7) 0.16597(4) 0.0277(3) Uani 1.0 4 d .
N1 N 0.5444(4) 0.9333(3) 0.18713(19) 0.0458(14) Uani 1.0 4 d .
N2 N 0.5826(4) 0.8985(4) 0.1273(2) 0.0526(16) Uani 1.0 4 d .
N3 N 0.5196(4) 0.8692(3) 0.24840(17) 0.0398(12) Uani 1.0 4 d .
N4 N 0.5302(4) 0.7639(3) 0.25603(16) 0.0389(12) Uani 1.0 4 d .
C1 C 0.5251(5) 0.8852(4) 0.1560(2) 0.0395(14) Uani 1.0 4 d .
C2 C 0.6142(6) 0.9773(5) 0.1785(3) 0.064(3) Uani 1.0 4 d .
C3 C 0.6370(7) 0.9554(5) 0.1410(3) 0.074(3) Uani 1.0 4 d .
C4 C 0.5902(7) 0.8586(6) 0.0883(3) 0.072(3) Uani 1.0 4 d .
C5 C 0.5010(6) 0.9335(4) 0.2263(3) 0.0480(17) Uani 1.0 4 d .
C6 C 0.4963(4) 0.8116(3) 0.22627(19) 0.0335(13) Uani 1.0 4 d .
C7 C 0.5674(5) 0.8584(4) 0.2914(3) 0.0505(18) Uani 1.0 4 d .
C8 C 0.5739(6) 0.7920(4) 0.2966(3) 0.0515(18) Uani 1.0 4 d .
C9 C 0.5223(7) 0.6923(4) 0.2480(3) 0.062(3) Uani 1.0 4 d .
C10 C 0.1250(5) 0.8702(4) 0.0759(2) 0.0416(15) Uani 1.0 4 d .
C11 C 0.1457(5) 0.8897(4) 0.1215(3) 0.0421(15) Uani 1.0 4 d .
C12 C 0.1116(5) 0.8380(4) 0.1473(3) 0.0437(16) Uani 1.0 4 d .
C13 C 0.0727(4) 0.7857(4) 0.1175(3) 0.0440(16) Uani 1.0 4 d .
C14 C 0.0815(5) 0.8056(4) 0.0734(3) 0.0460(17) Uani 1.0 4 d .
C15 C 0.1439(7) 0.9099(5) 0.0377(3) 0.065(3) Uani 1.0 4 d .
C16 C 0.1916(6) 0.9537(4) 0.1398(3) 0.057(2) Uani 1.0 4 d .
C17 C 0.1136(6) 0.8415(5) 0.1960(3) 0.065(3) Uani 1.0 4 d .
C18 C 0.0279(6) 0.7218(5) 0.1292(4) 0.068(3) Uani 1.0 4 d .
C19 C 0.0434(6) 0.7681(5) 0.0314(3) 0.065(3) Uani 1.0 4 d .
C20 C 0.3514(5) 0.6465(3) 0.03562(19) 0.0372(14) Uani 1.0 4 d .
C21 C 0.2825(5) 0.6149(3) 0.0577(2) 0.0383(14) Uani 1.0 4 d .
C22 C 0.3344(5) 0.5867(3) 0.0981(2) 0.0373(14) Uani 1.0 4 d .
C23 C 0.4330(5) 0.6024(3) 0.1027(2) 0.0381(14) Uani 1.0 4 d .
C24 C 0.4449(5) 0.6403(3) 0.0632(3) 0.0399(14) Uani 1.0 4 d .
C25 C 0.3277(6) 0.6805(4) -0.0086(3) 0.0498(17) Uani 1.0 4 d .
C26 C 0.1766(5) 0.6081(4) 0.0399(3) 0.0501(18) Uani 1.0 4 d .
C27 C 0.2905(7) 0.5459(4) 0.1300(3) 0.058(2) Uani 1.0 4 d .
C28 C 0.5137(6) 0.5820(4) 0.1397(3) 0.0525(19) Uani 1.0 4 d .
C29 C 0.5368(6) 0.6638(4) 0.0532(3) 0.0556(19) Uani 1.0 4 d .
C30 C 0.7820(5) 0.5692(4) 0.0621(2) 0.0387(14) Uani 1.0 4 d .
C31 C 0.7903(5) 0.6357(4) 0.0752(3) 0.0488(17) Uani 1.0 4 d .
C32 C 0.7774(6) 0.6892(5) 0.0462(4) 0.069(3) Uani 1.0 4 d .
C33 C 0.7566(6) 0.6771(5) 0.0005(4) 0.076(3) Uani 1.0 4 d .
C34 C 0.7474(6) 0.6112(6) -0.0146(3) 0.067(3) Uani 1.0 4 d .
C35 C 0.7604(5) 0.5593(4) 0.0156(3) 0.0497(18) Uani 1.0 4 d .
C36 C 0.6919(5) 0.4684(3) 0.0956(2) 0.0343(13) Uani 1.0 4 d .
C37 C 0.6110(5) 0.4759(4) 0.0617(2) 0.0406(14) Uani 1.0 4 d .
C38 C 0.5236(5) 0.4436(4) 0.0614(3) 0.0529(19) Uani 1.0 4 d .
C39 C 0.5123(6) 0.4027(4) 0.0957(3) 0.057(2) Uani 1.0 4 d .
C40 C 0.5907(6) 0.3942(4) 0.1306(3) 0.0528(18) Uani 1.0 4 d .
C41 C 0.6781(5) 0.4264(4) 0.1302(3) 0.0423(15) Uani 1.0 4 d .
C42 C 0.8427(5) 0.5346(3) 0.1469(2) 0.0374(14) Uani 1.0 4 d .
C43 C 0.7858(6) 0.5532(4) 0.1767(3) 0.0501(18) Uani 1.0 4 d .
C44 C 0.8225(6) 0.5843(4) 0.2170(3) 0.058(2) Uani 1.0 4 d .
C45 C 0.9204(6) 0.5979(4) 0.2286(3) 0.056(2) Uani 1.0 4 d .
C46 C 0.9806(6) 0.5790(4) 0.2004(3) 0.0518(18) Uani 1.0 4 d .
C47 C 0.9419(5) 0.5474(4) 0.1603(3) 0.0451(16) Uani 1.0 4 d .
C48 C 0.8749(4) 0.4528(3) 0.08203(18) 0.0311(12) Uani 1.0 4 d .
C49 C 0.8743(5) 0.3842(4) 0.09025(19) 0.0360(13) Uani 1.0 4 d .
C50 C 0.9424(5) 0.3402(4) 0.0794(2) 0.0418(15) Uani 1.0 4 d .
C51 C 1.0162(5) 0.3646(4) 0.0600(3) 0.0449(16) Uani 1.0 4 d .
C52 C 1.0201(5) 0.4319(4) 0.0515(3) 0.0449(16) Uani 1.0 4 d .
C53 C 0.9509(5) 0.4747(4) 0.0622(2) 0.0393(14) Uani 1.0 4 d .
C54 C 0.8577(5) 0.0059(4) 0.0981(2) 0.0379(14) Uani 1.0 4 d .
C55 C 0.7814(5) 0.0190(4) 0.0624(2) 0.0468(17) Uani 1.0 4 d .
C56 C 0.7427(6) -0.0302(5) 0.0321(3) 0.058(2) Uani 1.0 4 d .
C57 C 0.7775(6) -0.0940(5) 0.0365(3) 0.061(3) Uani 1.0 4 d .
C58 C 0.8529(6) -0.1085(5) 0.0710(3) 0.061(3) Uani 1.0 4 d .
C59 C 0.8912(5) -0.0593(4) 0.1005(3) 0.0495(17) Uani 1.0 4 d .
C60 C 0.9590(5) 0.0341(3) 0.1799(2) 0.0352(13) Uani 1.0 4 d .
C61 C 0.9083(5) -0.0105(4) 0.2018(3) 0.0441(15) Uani 1.0 4 d .
C62 C 0.9458(6) -0.0368(4) 0.2437(3) 0.0548(19) Uani 1.0 4 d .
C63 C 1.0388(6) -0.0202(4) 0.2652(3) 0.055(2) Uani 1.0 4 d .
C64 C 1.0912(6) 0.0225(4) 0.2448(3) 0.0546(19) Uani 1.0 4 d .
C65 C 1.0521(5) 0.0490(4) 0.2032(2) 0.0402(14) Uani 1.0 4 d .
C66 C 0.9935(4) 0.1005(4) 0.1084(2) 0.0358(13) Uani 1.0 4 d .
C67 C 1.0293(5) 0.0702(4) 0.0738(3) 0.0430(15) Uani 1.0 4 d .
C68 C 1.1015(6) 0.0990(4) 0.0554(3) 0.0525(18) Uani 1.0 4 d .
C69 C 1.1412(5) 0.1595(4) 0.0705(3) 0.0518(18) Uani 1.0 4 d .
C70 C 1.1077(5) 0.1915(4) 0.1042(3) 0.0497(18) Uani 1.0 4 d .
C71 C 1.0362(5) 0.1621(4) 0.1229(3) 0.0449(16) Uani 1.0 4 d .
C72 C 0.8284(4) 0.1225(3) 0.13718(19) 0.0320(12) Uani 1.0 4 d .
C73 C 0.8040(5) 0.1750(4) 0.1066(2) 0.0399(14) Uani 1.0 4 d .
C74 C 0.7330(5) 0.2222(4) 0.1102(3) 0.0479(17) Uani 1.0 4 d .
C75 C 0.6831(5) 0.2179(4) 0.1437(3) 0.0483(17) Uani 1.0 4 d .
C76 C 0.7043(5) 0.1666(4) 0.1742(3) 0.0459(16) Uani 1.0 4 d .
C77 C 0.7761(5) 0.1209(4) 0.1711(2) 0.0376(14) Uani 1.0 4 d .
C78 C 0.1598(7) 0.3726(6) 0.1689(3) 0.080(3) Uani 1.0 4 d .
C79 C 0.3138(13) 0.1635(9) 0.1871(6) 0.088(5) Uiso 0.6667 4 d .
C79b C 0.315(3) 0.0914(19) 0.2040(12) 0.059(9) Uiso 0.3333 4 d .
C80 C 0.5164(11) 0.1253(8) 0.0646(5) 0.127(4) Uani 1.0 4 d .
C81 C 0.7754(16) 0.7566(10) 0.1720(8) 0.064(5) Uiso 0.5000 4 d .
C82 C 0.7420(17) 0.7588(10) 0.1573(8) 0.020(4) Uiso 0.2500 4 d .
C83 C 0.8037(15) 0.7612(10) 0.1994(8) 0.023(4) Uiso 0.2500 4 d .
B1 B 0.7967(5) 0.5054(4) 0.0964(3) 0.0339(14) Uani 1.0 4 d .
B2 B 0.9095(5) 0.0658(4) 0.1314(3) 0.0340(14) Uani 1.0 4 d .
H2 H 0.6401 1.0149 0.1957 0.0767 Uiso 1.0 4 calc R
H3 H 0.6827 0.9753 0.1262 0.0883 Uiso 1.0 4 calc R
H4A H 0.5572 0.8816 0.0613 0.0868 Uiso 1.0 4 calc R
H4B H 0.5599 0.8149 0.0902 0.0868 Uiso 1.0 4 calc R
H4C H 0.6587 0.8524 0.0873 0.0868 Uiso 1.0 4 calc R
H5A H 0.5294 0.9697 0.2468 0.0576 Uiso 1.0 4 calc R
H5B H 0.4303 0.9411 0.2174 0.0576 Uiso 1.0 4 calc R
H7 H 0.5912 0.8913 0.3131 0.0606 Uiso 1.0 4 calc R
H8 H 0.6028 0.7687 0.3229 0.0617 Uiso 1.0 4 calc R
H9A H 0.5145 0.6836 0.2161 0.0745 Uiso 1.0 4 calc R
H9B H 0.4660 0.6749 0.2585 0.0745 Uiso 1.0 4 calc R
H9C H 0.5811 0.6702 0.2640 0.0745 Uiso 1.0 4 calc R
H15A H 0.1982 0.9404 0.0479 0.0775 Uiso 1.0 4 calc R
H15B H 0.0859 0.9357 0.0247 0.0775 Uiso 1.0 4 calc R
H15C H 0.1601 0.8797 0.0152 0.0775 Uiso 1.0 4 calc R
H16A H 0.1416 0.9881 0.1383 0.0681 Uiso 1.0 4 calc R
H16B H 0.2388 0.9679 0.1223 0.0681 Uiso 1.0 4 calc R
H16C H 0.2245 0.9472 0.1708 0.0681 Uiso 1.0 4 calc R
H17A H 0.1059 0.7965 0.2073 0.0783 Uiso 1.0 4 calc R
H17B H 0.0605 0.8699 0.2012 0.0783 Uiso 1.0 4 calc R
H17C H 0.1755 0.8602 0.2114 0.0783 Uiso 1.0 4 calc R
H18A H -0.0427 0.7267 0.1236 0.0821 Uiso 1.0 4 calc R
H18B H 0.0523 0.7117 0.1607 0.0821 Uiso 1.0 4 calc R
H18C H 0.0450 0.6853 0.1110 0.0821 Uiso 1.0 4 calc R
H19A H 0.0880 0.7734 0.0110 0.0784 Uiso 1.0 4 calc R
H19B H -0.0204 0.7858 0.0174 0.0784 Uiso 1.0 4 calc R
H19C H 0.0375 0.7207 0.0382 0.0784 Uiso 1.0 4 calc R
H25A H 0.3265 0.6475 -0.0323 0.0597 Uiso 1.0 4 calc R
H25B H 0.3770 0.7144 -0.0103 0.0597 Uiso 1.0 4 calc R
H25C H 0.2641 0.7019 -0.0123 0.0597 Uiso 1.0 4 calc R
H26A H 0.1418 0.6117 0.0643 0.0601 Uiso 1.0 4 calc R
H26B H 0.1632 0.5646 0.0254 0.0601 Uiso 1.0 4 calc R
H26C H 0.1551 0.6437 0.0182 0.0601 Uiso 1.0 4 calc R
H27A H 0.3270 0.5532 0.1603 0.0693 Uiso 1.0 4 calc R
H27B H 0.2929 0.4985 0.1224 0.0693 Uiso 1.0 4 calc R
H27C H 0.2229 0.5594 0.1279 0.0693 Uiso 1.0 4 calc R
H28A H 0.5399 0.5391 0.1325 0.0630 Uiso 1.0 4 calc R
H28B H 0.4894 0.5778 0.1672 0.0630 Uiso 1.0 4 calc R
H28C H 0.5649 0.6159 0.1436 0.0630 Uiso 1.0 4 calc R
H29A H 0.5247 0.7027 0.0336 0.0667 Uiso 1.0 4 calc R
H29B H 0.5659 0.6281 0.0385 0.0667 Uiso 1.0 4 calc R
H29C H 0.5811 0.6761 0.0809 0.0667 Uiso 1.0 4 calc R
H31 H 0.8058 0.6450 0.1061 0.0586 Uiso 1.0 4 calc R
H32 H 0.7828 0.7336 0.0573 0.0822 Uiso 1.0 4 calc R
H33 H 0.7487 0.7131 -0.0200 0.0917 Uiso 1.0 4 calc R
H34 H 0.7321 0.6022 -0.0456 0.0801 Uiso 1.0 4 calc R
H35 H 0.7547 0.5149 0.0046 0.0597 Uiso 1.0 4 calc R
H37 H 0.6155 0.5045 0.0376 0.0487 Uiso 1.0 4 calc R
H38 H 0.4710 0.4499 0.0369 0.0635 Uiso 1.0 4 calc R
H39 H 0.4524 0.3810 0.0956 0.0680 Uiso 1.0 4 calc R
H40 H 0.5849 0.3662 0.1548 0.0633 Uiso 1.0 4 calc R
H41 H 0.7307 0.4196 0.1546 0.0507 Uiso 1.0 4 calc R
H43 H 0.7183 0.5442 0.1691 0.0601 Uiso 1.0 4 calc R
H44 H 0.7807 0.5961 0.2364 0.0694 Uiso 1.0 4 calc R
H45 H 0.9463 0.6201 0.2557 0.0666 Uiso 1.0 4 calc R
H46 H 1.0482 0.5876 0.2083 0.0621 Uiso 1.0 4 calc R
H47 H 0.9842 0.5340 0.1415 0.0541 Uiso 1.0 4 calc R
H49 H 0.8250 0.3667 0.1039 0.0432 Uiso 1.0 4 calc R
H50 H 0.9384 0.2938 0.0852 0.0502 Uiso 1.0 4 calc R
H51 H 1.0634 0.3352 0.0526 0.0538 Uiso 1.0 4 calc R
H52 H 1.0704 0.4492 0.0384 0.0538 Uiso 1.0 4 calc R
H53 H 0.9550 0.5209 0.0558 0.0472 Uiso 1.0 4 calc R
H55 H 0.7551 0.0628 0.0588 0.0561 Uiso 1.0 4 calc R
H56 H 0.6913 -0.0193 0.0080 0.0691 Uiso 1.0 4 calc R
H57 H 0.7500 -0.1277 0.0160 0.0733 Uiso 1.0 4 calc R
H58 H 0.8785 -0.1525 0.0745 0.0735 Uiso 1.0 4 calc R
H59 H 0.9439 -0.0706 0.1239 0.0594 Uiso 1.0 4 calc R
H61 H 0.8449 -0.0235 0.1873 0.0530 Uiso 1.0 4 calc R
H62 H 0.9077 -0.0661 0.2574 0.0658 Uiso 1.0 4 calc R
H63 H 1.0656 -0.0382 0.2936 0.0660 Uiso 1.0 4 calc R
H64 H 1.1552 0.0343 0.2592 0.0656 Uiso 1.0 4 calc R
H65 H 1.0906 0.0786 0.1900 0.0483 Uiso 1.0 4 calc R
H67 H 1.0031 0.0284 0.0627 0.0515 Uiso 1.0 4 calc R
H68 H 1.1239 0.0767 0.0322 0.0630 Uiso 1.0 4 calc R
H69 H 1.1908 0.1790 0.0579 0.0622 Uiso 1.0 4 calc R
H70 H 1.1336 0.2337 0.1146 0.0596 Uiso 1.0 4 calc R
H71 H 1.0153 0.1846 0.1464 0.0539 Uiso 1.0 4 calc R
H73 H 0.8368 0.1785 0.0826 0.0479 Uiso 1.0 4 calc R
H74 H 0.7194 0.2574 0.0892 0.0574 Uiso 1.0 4 calc R
H75 H 0.6345 0.2497 0.1460 0.0579 Uiso 1.0 4 calc R
H76 H 0.6694 0.1628 0.1974 0.0551 Uiso 1.0 4 calc R
H77 H 0.7904 0.0870 0.1931 0.0451 Uiso 1.0 4 calc R
H78 H 0.0969 0.3708 0.1469 0.0956 Uiso 1.0 4 calc R

loop_
_atom_site_aniso_label
_atom_site_aniso_U_11
_atom_site_aniso_U_22
_atom_site_aniso_U_33
_atom_site_aniso_U_12
_atom_site_aniso_U_13
_atom_site_aniso_U_23
Ir1 0.02510(11) 0.03055(12) 0.02788(11) 0.00413(8) 0.00139(8) -0.00179(8)
Ir2 0.02767(11) 0.02773(11) 0.02443(11) 0.00415(8) 0.00121(8) -0.00178(8)
Pd1 0.02404(19) 0.0304(2) 0.0237(2) -0.00203(15) 0.00326(15) 0.00032(16)
Cl1 0.0931(19) 0.0836(18) 0.101(2) -0.0070(14) 0.0429(16) -0.0040(15)
Cl2 0.0894(19) 0.0922(19) 0.117(3) -0.0210(15) 0.0479(17) -0.0186(17)
Cl3 0.114(3) 0.145(4) 0.116(3) -0.011(3) 0.041(3) 0.012(3)
Cl4 0.130(11) 0.077(8) 0.096(10) 0.016(7) 0.020(9) 0.022(8)
Cl4b 0.076(6) 0.080(7) 0.085(8) 0.030(5) 0.012(6) 0.020(7)
Cl5 0.079(7) 0.057(5) 0.085(8) -0.009(5) -0.010(5) -0.012(5)
Cl5b 0.193(19) 0.115(11) 0.168(17) -0.071(12) -0.091(13) 0.022(11)
Cl6b 0.056(6) 0.153(14) 0.219(17) -0.009(7) -0.055(9) 0.109(13)
Cl6 0.088(8) 0.174(14) 0.103(9) -0.051(8) 0.038(7) -0.087(10)
Cl7 0.109(9) 0.100(7) 0.082(9) -0.013(6) -0.011(8) 0.009(8)
Cl7b 0.088(7) 0.162(11) 0.079(9) 0.042(7) 0.003(8) -0.006(9)
Cl8 0.099(8) 0.202(13) 0.098(8) 0.071(8) -0.012(6) -0.037(8)
Cl8b 0.105(7) 0.094(6) 0.064(5) 0.024(5) -0.038(4) -0.005(4)
Cl9b 0.105(8) 0.110(7) 0.147(11) 0.011(6) -0.079(8) -0.024(8)
Cl9 0.131(10) 0.172(13) 0.122(10) -0.010(9) -0.030(8) 0.016(9)
Cl10 0.092(3) 0.097(3) 0.144(4) 0.002(3) 0.041(3) 0.022(3)
Cl11 0.104(4) 0.127(5) 0.237(7) 0.030(4) 0.047(5) 0.033(5)
Cl12 0.108(6) 0.228(11) 0.086(5) -0.092(7) 0.047(5) -0.039(6)
Cl20 0.087(7) 0.043(5) 0.128(10) 0.008(5) 0.045(7) 0.004(5)
Cl22 0.30(3) 0.060(7) 0.048(6) -0.031(11) 0.040(12) 0.013(5)
S1 0.0312(7) 0.0312(7) 0.0250(7) 0.0013(6) 0.0052(6) 0.0023(6)
S2 0.0261(6) 0.0319(7) 0.0248(7) -0.0011(5) 0.0041(5) 0.0014(6)
N1 0.046(3) 0.042(3) 0.046(4) -0.018(3) 0.002(3) 0.003(3)
N2 0.040(3) 0.070(5) 0.048(4) -0.023(3) 0.009(3) 0.015(3)
N3 0.041(3) 0.045(3) 0.031(3) -0.007(3) 0.001(3) -0.002(3)
N4 0.034(3) 0.049(4) 0.029(3) -0.004(3) -0.003(2) 0.002(3)
C1 0.036(3) 0.044(4) 0.037(4) -0.011(3) 0.004(3) 0.005(3)
C2 0.067(5) 0.059(5) 0.061(5) -0.038(4) 0.002(4) 0.007(4)
C3 0.060(5) 0.093(7) 0.066(6) -0.041(5) 0.008(5) 0.015(5)
C4 0.061(5) 0.115(8) 0.049(5) -0.022(5) 0.030(4) -0.004(5)
C5 0.057(5) 0.043(4) 0.043(4) -0.009(4) 0.007(4) -0.008(3)
C6 0.028(3) 0.039(4) 0.030(3) -0.004(3) -0.001(3) 0.002(3)
C7 0.049(4) 0.069(5) 0.029(4) -0.018(4) -0.002(3) -0.011(4)
C8 0.049(4) 0.070(5) 0.031(4) -0.010(4) -0.002(3) 0.008(4)
C9 0.076(6) 0.044(5) 0.054(5) 0.000(4) -0.014(4) 0.017(4)
C10 0.040(4) 0.043(4) 0.038(4) 0.022(3) -0.003(3) -0.002(3)
C11 0.033(3) 0.040(4) 0.051(4) 0.017(3) 0.002(3) -0.009(3)
C12 0.027(3) 0.060(5) 0.045(4) 0.016(3) 0.011(3) -0.006(4)
C13 0.017(3) 0.057(4) 0.058(5) 0.002(3) 0.008(3) -0.002(4)
C14 0.032(4) 0.050(4) 0.048(4) 0.014(3) -0.011(3) -0.011(3)
C15 0.073(6) 0.064(6) 0.056(5) 0.027(5) 0.010(4) 0.013(4)
C16 0.062(5) 0.045(4) 0.057(5) 0.014(4) -0.002(4) -0.010(4)
C17 0.058(5) 0.091(7) 0.052(5) 0.028(5) 0.023(4) 0.004(5)
C18 0.043(5) 0.071(6) 0.089(7) -0.010(4) 0.009(5) 0.004(5)
C19 0.047(5) 0.064(5) 0.071(6) 0.013(4) -0.020(4) -0.020(5)
C20 0.043(4) 0.037(4) 0.029(3) 0.006(3) 0.001(3) -0.011(3)
C21 0.047(4) 0.031(3) 0.032(3) 0.001(3) -0.004(3) -0.012(3)
C22 0.050(4) 0.024(3) 0.034(4) 0.004(3) 0.000(3) -0.002(3)
C23 0.044(4) 0.030(3) 0.038(4) 0.014(3) 0.002(3) -0.006(3)
C24 0.041(4) 0.035(4) 0.043(4) 0.011(3) 0.009(3) -0.010(3)
C25 0.060(5) 0.053(5) 0.035(4) 0.011(4) 0.006(4) -0.006(3)
C26 0.043(4) 0.045(4) 0.057(5) 0.001(3) -0.004(4) -0.017(4)
C27 0.080(6) 0.041(4) 0.051(5) -0.006(4) 0.012(4) 0.004(4)
C28 0.056(5) 0.047(4) 0.049(4) 0.019(4) -0.002(4) -0.005(4)
C29 0.044(4) 0.062(5) 0.064(5) 0.006(4) 0.018(4) -0.011(4)
C30 0.029(3) 0.045(4) 0.041(4) 0.009(3) 0.006(3) 0.005(3)
C31 0.036(4) 0.046(4) 0.059(5) -0.003(3) -0.002(3) 0.005(4)
C32 0.050(5) 0.049(5) 0.099(8) -0.002(4) -0.003(5) 0.026(5)
C33 0.049(5) 0.076(7) 0.105(8) 0.005(5) 0.017(5) 0.059(6)
C34 0.042(4) 0.107(8) 0.056(5) 0.021(5) 0.020(4) 0.039(5)
C35 0.047(4) 0.067(5) 0.036(4) 0.023(4) 0.012(3) 0.008(4)
C36 0.033(3) 0.034(3) 0.035(3) 0.006(3) 0.006(3) -0.007(3)
C37 0.041(4) 0.045(4) 0.034(4) 0.004(3) 0.003(3) -0.006(3)
C38 0.036(4) 0.060(5) 0.057(5) -0.002(4) -0.004(4) -0.014(4)
C39 0.041(4) 0.049(5) 0.080(6) -0.004(4) 0.012(4) -0.011(4)
C40 0.053(5) 0.040(4) 0.069(5) 0.007(4) 0.022(4) 0.004(4)
C41 0.032(3) 0.048(4) 0.046(4) 0.012(3) 0.007(3) -0.001(3)
C42 0.038(4) 0.037(4) 0.034(4) 0.005(3) -0.000(3) -0.002(3)
C43 0.048(4) 0.056(5) 0.042(4) 0.016(4) 0.001(3) -0.011(4)
C44 0.064(5) 0.062(5) 0.044(4) 0.014(4) 0.002(4) -0.014(4)
C45 0.069(5) 0.041(4) 0.047(4) 0.007(4) -0.010(4) -0.010(4)
C46 0.052(4) 0.048(4) 0.047(4) -0.009(4) -0.008(4) -0.005(4)
C47 0.045(4) 0.048(4) 0.038(4) -0.004(3) 0.000(3) -0.000(3)
C48 0.027(3) 0.037(3) 0.027(3) 0.003(3) 0.000(3) -0.004(3)
C49 0.032(3) 0.045(4) 0.028(3) 0.006(3) -0.000(3) -0.004(3)
C50 0.042(4) 0.040(4) 0.038(4) 0.010(3) -0.004(3) -0.003(3)
C51 0.035(4) 0.057(5) 0.041(4) 0.016(3) 0.004(3) -0.006(3)
C52 0.034(4) 0.059(5) 0.042(4) 0.007(3) 0.008(3) -0.002(3)
C53 0.036(3) 0.046(4) 0.035(4) 0.005(3) 0.005(3) -0.003(3)
C54 0.031(3) 0.051(4) 0.035(4) -0.008(3) 0.015(3) -0.010(3)
C55 0.045(4) 0.063(5) 0.031(4) -0.014(4) 0.005(3) -0.005(3)
C56 0.051(5) 0.089(7) 0.033(4) -0.022(5) 0.008(3) -0.009(4)
C57 0.058(5) 0.082(6) 0.051(5) -0.033(5) 0.030(4) -0.034(5)
C58 0.042(4) 0.066(5) 0.080(6) -0.014(4) 0.023(4) -0.039(5)
C59 0.037(4) 0.052(5) 0.060(5) -0.001(3) 0.011(4) -0.020(4)
C60 0.034(3) 0.034(3) 0.036(4) 0.007(3) 0.003(3) -0.004(3)
C61 0.045(4) 0.037(4) 0.048(4) 0.005(3) 0.003(3) 0.005(3)
C62 0.069(5) 0.038(4) 0.056(5) -0.000(4) 0.008(4) 0.008(4)
C63 0.077(6) 0.046(4) 0.036(4) 0.014(4) -0.004(4) 0.002(3)
C64 0.056(5) 0.058(5) 0.040(4) 0.005(4) -0.011(4) -0.011(4)
C65 0.040(4) 0.044(4) 0.035(4) 0.005(3) 0.003(3) -0.005(3)
C66 0.028(3) 0.043(4) 0.034(3) 0.004(3) 0.001(3) 0.001(3)
C67 0.042(4) 0.044(4) 0.044(4) 0.002(3) 0.011(3) 0.004(3)
C68 0.057(5) 0.056(5) 0.053(5) 0.006(4) 0.029(4) 0.009(4)
C69 0.043(4) 0.056(5) 0.060(5) 0.001(4) 0.020(4) 0.017(4)
C70 0.038(4) 0.045(4) 0.064(5) -0.004(3) 0.007(4) 0.006(4)
C71 0.034(4) 0.050(4) 0.049(4) 0.003(3) 0.003(3) -0.005(3)
C72 0.029(3) 0.031(3) 0.033(3) -0.002(3) -0.000(3) -0.000(3)
C73 0.036(3) 0.047(4) 0.035(4) 0.002(3) 0.003(3) 0.009(3)
C74 0.046(4) 0.048(4) 0.045(4) 0.005(3) -0.001(3) 0.015(3)
C75 0.044(4) 0.047(4) 0.053(5) 0.014(3) 0.006(4) 0.003(4)
C76 0.047(4) 0.048(4) 0.045(4) 0.009(3) 0.017(3) 0.008(3)
C77 0.038(4) 0.041(4) 0.034(4) 0.004(3) 0.009(3) 0.004(3)
C78 0.069(6) 0.107(8) 0.063(6) -0.035(6) 0.015(5) -0.022(6)
C80 0.119(10) 0.123(8) 0.121(9) 0.011(6) -0.014(7) -0.027(7)
B1 0.030(3) 0.039(4) 0.030(4) 0.004(3) -0.001(3) -0.002(3)
B2 0.028(3) 0.043(4) 0.030(4) 0.000(3) 0.003(3) 0.001(3)

loop_
_atom_type_symbol
_atom_type_description
_atom_type_scat_dispersion_real
_atom_type_scat_dispersion_imag
_atom_type_scat_source
C C 0.0033 0.0016
;
International Tables for Crystallography
(1992, Vol. C, Tables 4.2.6.8 and 6.1.1.4)
;
H H 0.0000 0.0000
;
International Tables for Crystallography
(1992, Vol. C, Table 6.1.1.4)
;
B B 0.0013 0.0007
;
International Tables for Crystallography
(1992, Vol. C, Tables 4.2.6.8 and 6.1.1.4)
;
Cl Cl 0.1484 0.1585
;
International Tables for Crystallography
(1992, Vol. C, Tables 4.2.6.8 and 6.1.1.4)
;
Ir Ir -1.4442 7.9887
;
International Tables for Crystallography
(1992, Vol. C, Tables 4.2.6.8 and 6.1.1.4)
;
N N 0.0061 0.0033
;
International Tables for Crystallography
(1992, Vol. C, Tables 4.2.6.8 and 6.1.1.4)
;
Pd Pd -0.9988 1.0072
;
International Tables for Crystallography
(1992, Vol. C, Tables 4.2.6.8 and 6.1.1.4)
;
S S 0.1246 0.1234
;
International Tables for Crystallography
(1992, Vol. C, Tables 4.2.6.8 and 6.1.1.4)
;

loop_
_geom_angle_atom_site_label_1
_geom_angle_atom_site_label_2
_geom_angle_atom_site_label_3
_geom_angle
_geom_angle_publ_flag
Ir2 Ir1 Pd1 62.496(14) yes
Ir2 Ir1 S1 51.21(4) yes
Ir2 Ir1 S2 51.31(4) yes
Ir2 Ir1 C10 136.24(18) yes
Ir2 Ir1 C11 168.51(19) yes
Ir2 Ir1 C12 152.3(2) yes
Ir2 Ir1 C13 124.73(19) yes
Ir2 Ir1 C14 118.20(19) yes
Pd1 Ir1 S1 50.57(4) yes
Pd1 Ir1 S2 50.66(4) yes
Pd1 Ir1 C10 132.46(17) yes
Pd1 Ir1 C11 112.75(16) yes
Pd1 Ir1 C12 121.23(17) yes
Pd1 Ir1 C13 152.09(19) yes
Pd1 Ir1 C14 168.2(2) yes
S1 Ir1 S2 85.03(5) yes
S1 Ir1 C10 102.41(19) yes
S1 Ir1 C11 117.40(19) yes
S1 Ir1 C12 154.8(2) yes
S1 Ir1 C13 157.0(2) yes
S1 Ir1 C14 119.6(2) yes
S2 Ir1 C10 171.92(19) yes
S2 Ir1 C11 135.14(19) yes
S2 Ir1 C12 107.38(19) yes
S2 Ir1 C13 109.67(19) yes
S2 Ir1 C14 140.02(19) yes
C10 Ir1 C11 38.2(3) yes
C10 Ir1 C12 64.5(3) yes
C10 Ir1 C13 64.3(3) yes
C10 Ir1 C14 38.0(3) yes
C11 Ir1 C12 39.1(3) yes
C11 Ir1 C13 64.7(3) yes
C11 Ir1 C14 64.1(3) yes
C12 Ir1 C13 38.4(3) yes
C12 Ir1 C14 64.3(3) yes
C13 Ir1 C14 38.6(3) yes
Ir1 Ir2 Pd1 60.604(15) yes
Ir1 Ir2 S1 51.08(4) yes
Ir1 Ir2 S2 51.16(4) yes
Ir1 Ir2 C20 126.35(16) yes
Ir1 Ir2 C21 114.58(18) yes
Ir1 Ir2 C22 130.33(19) yes
Ir1 Ir2 C23 162.75(19) yes
Ir1 Ir2 C24 157.16(17) yes
Pd1 Ir2 S1 49.65(4) yes
Pd1 Ir2 S2 49.75(4) yes
Pd1 Ir2 C20 146.04(18) yes
Pd1 Ir2 C21 174.39(19) yes
Pd1 Ir2 C22 142.08(16) yes
Pd1 Ir2 C23 119.65(16) yes
Pd1 Ir2 C24 121.11(16) yes
S1 Ir2 S2 84.82(6) yes
S1 Ir2 C20 105.37(17) yes
S1 Ir2 C21 130.47(16) yes
S1 Ir2 C22 168.24(16) yes
S1 Ir2 C23 144.13(19) yes
S1 Ir2 C24 110.55(18) yes
S2 Ir2 C20 163.82(18) yes
S2 Ir2 C21 125.38(19) yes
S2 Ir2 C22 104.67(18) yes
S2 Ir2 C23 114.29(18) yes
S2 Ir2 C24 149.76(17) yes
C20 Ir2 C21 38.6(3) yes
C20 Ir2 C22 63.9(3) yes
C20 Ir2 C23 64.4(3) yes
C20 Ir2 C24 37.9(3) yes
C21 Ir2 C22 38.0(3) yes
C21 Ir2 C23 63.9(3) yes
C21 Ir2 C24 64.5(3) yes
C22 Ir2 C23 37.6(3) yes
C22 Ir2 C24 64.4(3) yes
C23 Ir2 C24 39.7(3) yes
Ir1 Pd1 Ir2 56.900(10) yes
Ir1 Pd1 S1 49.02(4) yes
Ir1 Pd1 S2 49.10(4) yes
Ir1 Pd1 C1 126.79(17) yes
Ir1 Pd1 C6 130.52(18) yes
Ir2 Pd1 S1 48.26(4) yes
Ir2 Pd1 S2 48.37(4) yes
Ir2 Pd1 C1 132.78(19) yes
Ir2 Pd1 C6 131.71(18) yes
S1 Pd1 S2 82.66(5) yes
S1 Pd1 C1 95.59(18) yes
S1 Pd1 C6 179.53(18) yes
S2 Pd1 C1 175.40(19) yes
S2 Pd1 C6 97.02(18) yes
C1 Pd1 C6 84.7(3) yes
Cl5b Cl4 C79 49.3(10) yes
Cl6b Cl5 C79 45.0(8) yes
Cl4 Cl5b C79 41.2(8) yes
Cl4 Cl5b C79b 89.7(18) yes
C79 Cl5b C79b 52.8(18) yes
Cl5 Cl6b C79 52.5(9) yes
Cl5 Cl6b C79b 6.2(14) yes
C79 Cl6b C79b 57.1(17) yes
Cl8b Cl7 C80 50.4(8) yes
Cl8b Cl8 Cl9b 146.0(14) yes
Cl8b Cl8 C80 77.2(12) yes
Cl9b Cl8 C80 68.9(10) yes
Cl7 Cl8b Cl8 87.5(9) yes
Cl7 Cl8b C80 45.7(7) yes
Cl8 Cl8b C80 53.9(9) yes
Cl8 Cl9b Cl9 131.1(14) yes
Cl8 Cl9b C80 56.9(10) yes
Cl9 Cl9b C80 78.9(11) yes
Cl9b Cl9 C80 59.4(10) yes
C81 Cl10 C82 19.5(10) yes
C81 Cl10 C83 29.7(10) yes
C82 Cl10 C83 47.8(10) yes
C81 Cl11 C82 24.9(14) yes
C81 Cl11 C83 28.5(12) yes
C82 Cl11 C83 52.5(13) yes
Cl20 Cl12 Cl22 17.5(11) yes
Cl20 Cl12 C83 48.4(7) yes
Cl22 Cl12 C83 48.3(9) yes
Cl12 Cl20 Cl22 15.7(7) yes
Cl12 Cl20 C83 54.9(8) yes
Cl22 Cl20 C83 54.2(10) yes
Cl12 Cl22 Cl20 146.8(16) yes
Cl12 Cl22 C83 95.9(14) yes
Cl20 Cl22 C83 81.1(15) yes
Ir1 S1 Ir2 77.72(5) yes
Ir1 S1 Pd1 80.41(6) yes
Ir2 S1 Pd1 82.09(5) yes
Ir1 S2 Ir2 77.53(4) yes
Ir1 S2 Pd1 80.23(5) yes
Ir2 S2 Pd1 81.89(5) yes
C1 N1 C2 111.6(7) yes
C1 N1 C5 122.0(6) yes
C2 N1 C5 126.2(6) yes
C1 N2 C3 109.5(7) yes
C1 N2 C4 125.9(7) yes
C3 N2 C4 124.6(8) yes
C5 N3 C6 121.4(5) yes
C5 N3 C7 126.6(6) yes
C6 N3 C7 111.8(6) yes
C6 N4 C8 110.7(6) yes
C6 N4 C9 125.6(6) yes
C8 N4 C9 123.7(6) yes
Pd1 C1 N1 121.3(5) yes
Pd1 C1 N2 133.2(5) yes
N1 C1 N2 105.3(6) yes
N1 C2 C3 105.2(8) yes
N2 C3 C2 108.4(9) yes
N1 C5 N3 108.5(6) yes
Pd1 C6 N3 122.0(5) yes
Pd1 C6 N4 133.3(5) yes
N3 C6 N4 104.5(5) yes
N3 C7 C8 106.3(6) yes
N4 C8 C7 106.8(6) yes
Ir1 C10 C11 69.1(4) yes
Ir1 C10 C14 70.4(4) yes
Ir1 C10 C15 126.3(6) yes
C11 C10 C14 107.5(6) yes
C11 C10 C15 126.6(7) yes
C14 C10 C15 125.9(7) yes
Ir1 C11 C10 72.7(4) yes
Ir1 C11 C12 71.0(4) yes
Ir1 C11 C16 123.9(5) yes
C10 C11 C12 108.6(6) yes
C10 C11 C16 126.2(7) yes
C12 C11 C16 125.2(7) yes
Ir1 C12 C11 69.8(4) yes
Ir1 C12 C13 71.2(4) yes
Ir1 C12 C17 126.4(5) yes
C11 C12 C13 107.5(6) yes
C11 C12 C17 125.3(7) yes
C13 C12 C17 127.2(7) yes
Ir1 C13 C12 70.5(4) yes
Ir1 C13 C14 71.0(4) yes
Ir1 C13 C18 125.2(5) yes
C12 C13 C14 107.7(6) yes
C12 C13 C18 126.6(7) yes
C14 C13 C18 125.7(7) yes
Ir1 C14 C10 71.6(4) yes
Ir1 C14 C13 70.4(4) yes
Ir1 C14 C19 128.2(6) yes
C10 C14 C13 108.7(6) yes
C10 C14 C19 125.2(7) yes
C13 C14 C19 125.9(7) yes
Ir2 C20 C21 70.0(4) yes
Ir2 C20 C24 70.4(4) yes
Ir2 C20 C25 124.9(5) yes
C21 C20 C24 108.3(6) yes
C21 C20 C25 125.6(6) yes
C24 C20 C25 126.2(7) yes
Ir2 C21 C20 71.3(4) yes
Ir2 C21 C22 71.7(4) yes
Ir2 C21 C26 126.2(5) yes
C20 C21 C22 108.0(6) yes
C20 C21 C26 126.1(6) yes
C22 C21 C26 125.8(7) yes
Ir2 C22 C21 70.3(4) yes
Ir2 C22 C23 70.3(4) yes
Ir2 C22 C27 126.2(5) yes
C21 C22 C23 108.8(6) yes
C21 C22 C27 125.2(7) yes
C23 C22 C27 125.9(6) yes
Ir2 C23 C22 72.2(4) yes
Ir2 C23 C24 70.4(4) yes
Ir2 C23 C28 125.3(5) yes
C22 C23 C24 108.0(5) yes
C22 C23 C28 127.1(7) yes
C24 C23 C28 124.8(6) yes
Ir2 C24 C20 71.6(4) yes
Ir2 C24 C23 69.9(4) yes
Ir2 C24 C29 126.0(5) yes
C20 C24 C23 106.8(6) yes
C20 C24 C29 126.8(7) yes
C23 C24 C29 126.3(6) yes
C31 C30 C35 114.5(7) yes
C31 C30 B1 124.6(6) yes
C35 C30 B1 120.9(6) yes
C30 C31 C32 124.4(8) yes
C31 C32 C33 119.1(9) yes
C32 C33 C34 119.0(9) yes
C33 C34 C35 119.9(9) yes
C30 C35 C34 123.1(8) yes
C37 C36 C41 114.4(6) yes
C37 C36 B1 124.0(6) yes
C41 C36 B1 121.6(5) yes
C36 C37 C38 123.2(7) yes
C37 C38 C39 121.0(7) yes
C38 C39 C40 118.0(7) yes
C39 C40 C41 120.4(8) yes
C36 C41 C40 123.0(6) yes
C43 C42 C47 115.8(6) yes
C43 C42 B1 122.9(6) yes
C47 C42 B1 121.0(6) yes
C42 C43 C44 123.3(7) yes
C43 C44 C45 119.3(8) yes
C44 C45 C46 119.6(7) yes
C45 C46 C47 119.9(7) yes
C42 C47 C46 122.1(7) yes
C49 C48 C53 114.8(6) yes
C49 C48 B1 123.4(6) yes
C53 C48 B1 121.8(6) yes
C48 C49 C50 123.3(6) yes
C49 C50 C51 119.5(7) yes
C50 C51 C52 119.2(7) yes
C51 C52 C53 120.3(7) yes
C48 C53 C52 123.0(7) yes
C55 C54 C59 114.8(6) yes
C55 C54 B2 121.6(6) yes
C59 C54 B2 123.4(6) yes
C54 C55 C56 121.9(7) yes
C55 C56 C57 120.9(7) yes
C56 C57 C58 118.8(8) yes
C57 C58 C59 119.8(8) yes
C54 C59 C58 123.9(7) yes
C61 C60 C65 114.3(6) yes
C61 C60 B2 121.3(6) yes
C65 C60 B2 124.4(6) yes
C60 C61 C62 123.5(7) yes
C61 C62 C63 119.6(8) yes
C62 C63 C64 118.8(7) yes
C63 C64 C65 120.7(7) yes
C60 C65 C64 123.1(7) yes
C67 C66 C71 115.0(7) yes
C67 C66 B2 122.8(6) yes
C71 C66 B2 122.2(6) yes
C66 C67 C68 122.4(7) yes
C67 C68 C69 120.8(8) yes
C68 C69 C70 119.0(8) yes
C69 C70 C71 120.1(7) yes
C66 C71 C70 122.8(7) yes
C73 C72 C77 115.0(6) yes
C73 C72 B2 121.6(6) yes
C77 C72 B2 123.4(6) yes
C72 C73 C74 122.3(7) yes
C73 C74 C75 120.4(7) yes
C74 C75 C76 119.0(7) yes
C75 C76 C77 120.4(7) yes
C72 C77 C76 122.8(6) yes
Cl1 C78 Cl2 113.8(6) yes
Cl1 C78 Cl3 102.6(6) yes
Cl2 C78 Cl3 104.1(5) yes
Cl4 C79 Cl4b 20.6(7) yes
Cl4 C79 Cl5 113.6(13) yes
Cl4 C79 Cl5b 89.5(13) yes
Cl4 C79 Cl6b 129.1(13) yes
Cl4 C79 Cl6 118.5(13) yes
Cl4 C79 C79b 129.5(19) yes
Cl4b C79 Cl5 116.9(12) yes
Cl4b C79 Cl5b 98.8(12) yes
Cl4b C79 Cl6b 108.6(11) yes
Cl4b C79 Cl6 99.3(11) yes
Cl4b C79 C79b 125.5(17) yes
Cl5 C79 Cl5b 27.3(9) yes
Cl5 C79 Cl6b 82.5(11) yes
Cl5 C79 Cl6 106.4(12) yes
Cl5 C79 C79b 21.6(16) yes
Cl5b C79 Cl6b 108.0(13) yes
Cl5b C79 Cl6 132.1(13) yes
Cl5b C79 C79b 48.7(17) yes
Cl6b C79 Cl6 24.1(8) yes
Cl6b C79 C79b 61.5(17) yes
Cl6 C79 C79b 85.2(18) yes
Cl5b C79b Cl6b 136(3) yes
Cl5b C79b C79 78(2) yes
Cl6b C79b C79 61.4(17) yes
Cl7 C80 Cl7b 20.7(7) yes
Cl7 C80 Cl8 114.0(11) yes
Cl7 C80 Cl8b 83.9(9) yes
Cl7 C80 Cl9b 127.6(12) yes
Cl7 C80 Cl9 102.8(11) yes
Cl7b C80 Cl8 132.5(12) yes
Cl7b C80 Cl8b 103.9(10) yes
Cl7b C80 Cl9b 126.0(13) yes
Cl7b C80 Cl9 90.7(11) yes
Cl8 C80 Cl8b 48.9(9) yes
Cl8 C80 Cl9b 54.2(10) yes
Cl8 C80 Cl9 93.8(11) yes
Cl8b C80 Cl9b 103.1(11) yes
Cl8b C80 Cl9 139.6(10) yes
Cl9b C80 Cl9 41.8(9) yes
Cl10 C81 Cl11 144.1(15) yes
Cl10 C81 C82 99(4) yes
Cl10 C81 C83 88(2) yes
Cl11 C81 C82 57(3) yes
Cl11 C81 C83 102(3) yes
C82 C81 C83 152(5) yes
Cl10 C82 Cl11 145.2(18) yes
Cl10 C82 C81 61(3) yes
Cl10 C82 C83 66.5(13) yes
Cl11 C82 C81 98(4) yes
Cl11 C82 C83 86.2(17) yes
C81 C82 C83 16(3) yes
Cl10 C83 Cl11 104.3(11) yes
Cl10 C83 Cl12 102.5(11) yes
Cl10 C83 Cl20 94.7(11) yes
Cl10 C83 Cl22 114.8(14) yes
Cl10 C83 C81 62(2) yes
Cl10 C83 C82 65.7(13) yes
Cl11 C83 Cl12 92.2(10) yes
Cl11 C83 Cl20 159.7(16) yes
Cl11 C83 Cl22 118.4(18) yes
Cl11 C83 C81 49.4(19) yes
Cl11 C83 C82 41.2(12) yes
Cl12 C83 Cl20 76.7(9) yes
Cl12 C83 Cl22 35.9(11) yes
Cl12 C83 C81 124(3) yes
Cl12 C83 C82 113.5(16) yes
Cl20 C83 Cl22 44.8(13) yes
Cl20 C83 C81 150(3) yes
Cl20 C83 C82 159(2) yes
Cl22 C83 C81 160(3) yes
Cl22 C83 C82 149(2) yes
C81 C83 C82 11.1(19) yes
C30 B1 C36 110.2(5) yes
C30 B1 C42 107.4(5) yes
C30 B1 C48 109.3(6) yes
C36 B1 C42 110.4(6) yes
C36 B1 C48 110.8(5) yes
C42 B1 C48 108.7(5) yes
C54 B2 C60 109.6(5) yes
C54 B2 C66 107.9(5) yes
C54 B2 C72 109.9(5) yes
C60 B2 C66 110.1(5) yes
C60 B2 C72 110.1(5) yes
C66 B2 C72 109.3(5) yes
N1 C2 H2 127.393 no
C3 C2 H2 127.400 no
N2 C3 H3 125.798 no
C2 C3 H3 125.801 no
N2 C4 H4A 109.466 no
N2 C4 H4B 109.469 no
N2 C4 H4C 109.455 no
H4A C4 H4B 109.472 no
H4A C4 H4C 109.487 no
H4B C4 H4C 109.478 no
N1 C5 H5A 109.979 no
N1 C5 H5B 109.974 no
N3 C5 H5A 109.989 no
N3 C5 H5B 109.983 no
H5A C5 H5B 108.363 no
N3 C7 H7 126.859 no
C8 C7 H7 126.882 no
N4 C8 H8 126.616 no
C7 C8 H8 126.626 no
N4 C9 H9A 109.471 no
N4 C9 H9B 109.453 no
N4 C9 H9C 109.473 no
H9A C9 H9B 109.473 no
H9A C9 H9C 109.475 no
H9B C9 H9C 109.482 no
C10 C15 H15A 109.470 no
C10 C15 H15B 109.460 no
C10 C15 H15C 109.474 no
H15A C15 H15B 109.463 no
H15A C15 H15C 109.483 no
H15B C15 H15C 109.478 no
C11 C16 H16A 109.478 no
C11 C16 H16B 109.467 no
C11 C16 H16C 109.465 no
H16A C16 H16B 109.477 no
H16A C16 H16C 109.465 no
H16B C16 H16C 109.474 no
C12 C17 H17A 109.470 no
C12 C17 H17B 109.467 no
C12 C17 H17C 109.480 no
H17A C17 H17B 109.472 no
H17A C17 H17C 109.472 no
H17B C17 H17C 109.467 no
C13 C18 H18A 109.467 no
C13 C18 H18B 109.471 no
C13 C18 H18C 109.482 no
H18A C18 H18B 109.462 no
H18A C18 H18C 109.480 no
H18B C18 H18C 109.465 no
C14 C19 H19A 109.473 no
C14 C19 H19B 109.457 no
C14 C19 H19C 109.462 no
H19A C19 H19B 109.478 no
H19A C19 H19C 109.483 no
H19B C19 H19C 109.474 no
C20 C25 H25A 109.469 no
C20 C25 H25B 109.478 no
C20 C25 H25C 109.487 no
H25A C25 H25B 109.466 no
H25A C25 H25C 109.465 no
H25B C25 H25C 109.463 no
C21 C26 H26A 109.465 no
C21 C26 H26B 109.480 no
C21 C26 H26C 109.475 no
H26A C26 H26B 109.463 no
H26A C26 H26C 109.466 no
H26B C26 H26C 109.478 no
C22 C27 H27A 109.476 no
C22 C27 H27B 109.463 no
C22 C27 H27C 109.474 no
H27A C27 H27B 109.470 no
H27A C27 H27C 109.478 no
H27B C27 H27C 109.466 no
C23 C28 H28A 109.473 no
C23 C28 H28B 109.470 no
C23 C28 H28C 109.459 no
H28A C28 H28B 109.475 no
H28A C28 H28C 109.476 no
H28B C28 H28C 109.474 no
C24 C29 H29A 109.470 no
C24 C29 H29B 109.466 no
C24 C29 H29C 109.470 no
H29A C29 H29B 109.469 no
H29A C29 H29C 109.473 no
H29B C29 H29C 109.480 no
C30 C31 H31 117.792 no
C32 C31 H31 117.791 no
C31 C32 H32 120.438 no
C33 C32 H32 120.430 no
C32 C33 H33 120.495 no
C34 C33 H33 120.506 no
C33 C34 H34 120.062 no
C35 C34 H34 120.071 no
C30 C35 H35 118.445 no
C34 C35 H35 118.461 no
C36 C37 H37 118.386 no
C38 C37 H37 118.385 no
C37 C38 H38 119.512 no
C39 C38 H38 119.519 no
C38 C39 H39 121.020 no
C40 C39 H39 120.993 no
C39 C40 H40 119.817 no
C41 C40 H40 119.830 no
C36 C41 H41 118.496 no
C40 C41 H41 118.483 no
C42 C43 H43 118.333 no
C44 C43 H43 118.325 no
C43 C44 H44 120.349 no
C45 C44 H44 120.367 no
C44 C45 H45 120.224 no
C46 C45 H45 120.225 no
C45 C46 H46 120.054 no
C47 C46 H46 120.053 no
C42 C47 H47 118.955 no
C46 C47 H47 118.952 no
C48 C49 H49 118.369 no
C50 C49 H49 118.361 no
C49 C50 H50 120.252 no
C51 C50 H50 120.225 no
C50 C51 H51 120.385 no
C52 C51 H51 120.389 no
C51 C52 H52 119.872 no
C53 C52 H52 119.864 no
C48 C53 H53 118.522 no
C52 C53 H53 118.527 no
C54 C55 H55 119.075 no
C56 C55 H55 119.064 no
C55 C56 H56 119.572 no
C57 C56 H56 119.548 no
C56 C57 H57 120.604 no
C58 C57 H57 120.597 no
C57 C58 H58 120.117 no
C59 C58 H58 120.117 no
C54 C59 H59 118.043 no
C58 C59 H59 118.059 no
C60 C61 H61 118.277 no
C62 C61 H61 118.266 no
C61 C62 H62 120.179 no
C63 C62 H62 120.196 no
C62 C63 H63 120.579 no
C64 C63 H63 120.579 no
C63 C64 H64 119.647 no
C65 C64 H64 119.640 no
C60 C65 H65 118.466 no
C64 C65 H65 118.462 no
C66 C67 H67 118.815 no
C68 C67 H67 118.825 no
C67 C68 H68 119.606 no
C69 C68 H68 119.623 no
C68 C69 H69 120.520 no
C70 C69 H69 120.519 no
C69 C70 H70 119.944 no
C71 C70 H70 119.957 no
C66 C71 H71 118.605 no
C70 C71 H71 118.602 no
C72 C73 H73 118.860 no
C74 C73 H73 118.862 no
C73 C74 H74 119.788 no
C75 C74 H74 119.763 no
C74 C75 H75 120.499 no
C76 C75 H75 120.477 no
C75 C76 H76 119.784 no
C77 C76 H76 119.790 no
C72 C77 H77 118.579 no
C76 C77 H77 118.608 no
Cl1 C78 H78 111.924 no
Cl2 C78 H78 111.903 no
Cl3 C78 H78 111.905 no

loop_
_geom_bond_atom_site_label_1
_geom_bond_atom_site_label_2
_geom_bond_distance
_geom_bond_publ_flag
Ir1 Ir2 2.8731(5) yes
Ir1 Pd1 2.9881(7) yes
Ir1 S1 2.2876(17) yes
Ir1 S2 2.2918(13) yes
Ir1 C10 2.199(7) yes
Ir1 C11 2.152(7) yes
Ir1 C12 2.168(7) yes
Ir1 C13 2.177(6) yes
Ir1 C14 2.184(6) yes
Ir2 Pd1 3.0421(6) yes
Ir2 S1 2.2918(15) yes
Ir2 S2 2.2967(14) yes
Ir2 C20 2.190(6) yes
Ir2 C21 2.173(6) yes
Ir2 C22 2.191(6) yes
Ir2 C23 2.167(7) yes
Ir2 C24 2.174(7) yes
Pd1 S1 2.3407(16) yes
Pd1 S2 2.3451(15) yes
Pd1 C1 2.016(7) yes
Pd1 C6 2.013(6) yes
Cl1 C78 1.745(12) yes
Cl2 C78 1.730(11) yes
Cl3 C78 1.844(12) yes
Cl4 Cl5b 2.49(3) yes
Cl4 C79 1.64(3) yes
Cl4b C79 1.82(3) yes
Cl5 Cl6b 2.25(3) yes
Cl5 C79 1.80(2) yes
Cl5b C79 1.89(3) yes
Cl5b C79b 1.45(5) yes
Cl6b C79 1.60(3) yes
Cl6b C79b 1.60(5) yes
Cl6 C79 1.81(3) yes
Cl7 Cl8b 2.39(2) yes
Cl7 C80 1.72(3) yes
Cl7b C80 1.69(3) yes
Cl8 Cl8b 1.43(2) yes
Cl8 Cl9b 1.48(3) yes
Cl8 C80 1.53(3) yes
Cl8b C80 1.849(19) yes
Cl9b Cl9 1.32(3) yes
Cl9b C80 1.71(2) yes
Cl9 C80 1.95(3) yes
Cl10 C81 1.54(3) yes
Cl10 C82 1.73(3) yes
Cl10 C83 1.74(3) yes
Cl11 C81 1.37(3) yes
Cl11 C82 1.17(3) yes
Cl11 C83 1.77(2) yes
Cl12 Cl20 2.429(15) yes
Cl12 Cl22 1.20(3) yes
Cl12 C83 2.04(3) yes
Cl20 Cl22 1.33(4) yes
Cl20 C83 1.87(3) yes
Cl22 C83 1.53(3) yes
N1 C1 1.347(9) yes
N1 C2 1.386(11) yes
N1 C5 1.458(11) yes
N2 C1 1.340(10) yes
N2 C3 1.392(12) yes
N2 C4 1.462(12) yes
N3 C5 1.453(9) yes
N3 C6 1.346(8) yes
N3 C7 1.373(8) yes
N4 C6 1.342(8) yes
N4 C8 1.392(9) yes
N4 C9 1.456(10) yes
C2 C3 1.334(14) yes
C7 C8 1.340(12) yes
C10 C11 1.426(10) yes
C10 C14 1.427(10) yes
C10 C15 1.489(12) yes
C11 C12 1.446(11) yes
C11 C16 1.493(10) yes
C12 C13 1.428(10) yes
C12 C17 1.492(11) yes
C13 C14 1.440(11) yes
C13 C18 1.503(12) yes
C14 C19 1.498(11) yes
C20 C21 1.442(10) yes
C20 C24 1.419(9) yes
C20 C25 1.496(9) yes
C21 C22 1.422(8) yes
C21 C26 1.487(9) yes
C22 C23 1.403(10) yes
C22 C27 1.503(11) yes
C23 C24 1.472(10) yes
C23 C28 1.491(9) yes
C24 C29 1.469(11) yes
C30 C31 1.391(10) yes
C30 C35 1.412(10) yes
C30 B1 1.642(10) yes
C31 C32 1.380(12) yes
C32 C33 1.396(16) yes
C33 C34 1.396(15) yes
C34 C35 1.381(13) yes
C36 C37 1.388(8) yes
C36 C41 1.400(10) yes
C36 B1 1.649(10) yes
C37 C38 1.390(10) yes
C38 C39 1.370(12) yes
C39 C40 1.385(11) yes
C40 C41 1.393(11) yes
C42 C43 1.386(11) yes
C42 C47 1.398(10) yes
C42 B1 1.661(9) yes
C43 C44 1.389(10) yes
C44 C45 1.381(12) yes
C45 C46 1.384(12) yes
C46 C47 1.395(10) yes
C48 C49 1.399(9) yes
C48 C53 1.407(9) yes
C48 B1 1.649(10) yes
C49 C50 1.394(10) yes
C50 C51 1.391(11) yes
C51 C52 1.377(11) yes
C52 C53 1.388(10) yes
C54 C55 1.394(9) yes
C54 C59 1.387(10) yes
C54 B2 1.648(10) yes
C55 C56 1.389(11) yes
C56 C57 1.367(13) yes
C57 C58 1.370(11) yes
C58 C59 1.373(11) yes
C60 C61 1.400(10) yes
C60 C65 1.392(9) yes
C60 B2 1.641(9) yes
C61 C62 1.391(10) yes
C62 C63 1.383(11) yes
C63 C64 1.364(12) yes
C64 C65 1.391(10) yes
C66 C67 1.403(10) yes
C66 C71 1.405(10) yes
C66 B2 1.651(10) yes
C67 C68 1.389(11) yes
C68 C69 1.375(11) yes
C69 C70 1.380(12) yes
C70 C71 1.390(11) yes
C72 C73 1.406(9) yes
C72 C77 1.397(10) yes
C72 B2 1.648(10) yes
C73 C74 1.397(10) yes
C74 C75 1.363(11) yes
C75 C76 1.382(10) yes
C76 C77 1.382(10) yes
C79 C79b 1.53(5) yes
C81 C82 0.58(3) yes
C81 C83 0.86(3) yes
C82 C83 1.40(3) yes
C2 H2 0.950 no
C3 H3 0.950 no
C4 H4A 0.980 no
C4 H4B 0.980 no
C4 H4C 0.980 no
C5 H5A 0.990 no
C5 H5B 0.990 no
C7 H7 0.950 no
C8 H8 0.950 no
C9 H9A 0.980 no
C9 H9B 0.980 no
C9 H9C 0.980 no
C15 H15A 0.980 no
C15 H15B 0.980 no
C15 H15C 0.980 no
C16 H16A 0.980 no
C16 H16B 0.980 no
C16 H16C 0.980 no
C17 H17A 0.980 no
C17 H17B 0.980 no
C17 H17C 0.980 no
C18 H18A 0.980 no
C18 H18B 0.980 no
C18 H18C 0.980 no
C19 H19A 0.980 no
C19 H19B 0.980 no
C19 H19C 0.980 no
C25 H25A 0.980 no
C25 H25B 0.980 no
C25 H25C 0.980 no
C26 H26A 0.980 no
C26 H26B 0.980 no
C26 H26C 0.980 no
C27 H27A 0.980 no
C27 H27B 0.980 no
C27 H27C 0.980 no
C28 H28A 0.980 no
C28 H28B 0.980 no
C28 H28C 0.980 no
C29 H29A 0.980 no
C29 H29B 0.980 no
C29 H29C 0.980 no
C31 H31 0.950 no
C32 H32 0.950 no
C33 H33 0.950 no
C34 H34 0.950 no
C35 H35 0.950 no
C37 H37 0.950 no
C38 H38 0.950 no
C39 H39 0.950 no
C40 H40 0.950 no
C41 H41 0.950 no
C43 H43 0.950 no
C44 H44 0.950 no
C45 H45 0.950 no
C46 H46 0.950 no
C47 H47 0.950 no
C49 H49 0.950 no
C50 H50 0.950 no
C51 H51 0.950 no
C52 H52 0.950 no
C53 H53 0.950 no
C55 H55 0.950 no
C56 H56 0.950 no
C57 H57 0.950 no
C58 H58 0.950 no
C59 H59 0.950 no
C61 H61 0.950 no
C62 H62 0.950 no
C63 H63 0.950 no
C64 H64 0.950 no
C65 H65 0.950 no
C67 H67 0.950 no
C68 H68 0.950 no
C69 H69 0.950 no
C70 H70 0.950 no
C71 H71 0.950 no
C73 H73 0.950 no
C74 H74 0.950 no
C75 H75 0.950 no
C76 H76 0.950 no
C77 H77 0.950 no
C78 H78 1.000 no

loop_
_geom_contact_atom_site_label_1
_geom_contact_atom_site_label_2
_geom_contact_distance
_geom_contact_publ_flag
_geom_contact_site_symmetry_2
Pd1 C4 3.588(10) no .
Pd1 C5 3.206(7) no .
Pd1 C9 3.583(8) no .
S1 C4 3.393(10) no .
S2 C9 3.499(8) no .
N1 C4 3.561(11) no .
N1 C6 2.862(9) no .
N1 C7 3.494(10) no .
N2 C5 3.537(11) no .
N3 C1 2.876(9) no .
N3 C2 3.500(11) no .
N3 C9 3.546(9) no .
N4 C5 3.520(9) no .
C3 C5 3.578(13) no .
C5 C8 3.584(11) no .
C7 C9 3.593(11) no .
C15 C16 3.196(12) no .
C15 C19 3.163(13) no .
C16 C17 3.167(13) no .
C17 C18 3.226(13) no .
C18 C19 3.197(14) no .
C25 C26 3.189(12) no .
C25 C29 3.182(10) no .
C26 C27 3.159(11) no .
C27 C28 3.184(12) no .
C28 C29 3.194(12) no .
C30 C33 2.847(13) no .
C30 C37 3.049(10) no .
C30 C43 3.525(10) no .
C30 C47 3.406(9) no .
C30 C53 3.042(9) no .
C31 C34 2.744(12) no .
C31 C42 2.973(10) no .
C31 C43 3.542(11) no .
C31 C47 3.501(10) no .
C32 C35 2.760(12) no .
C35 C36 3.358(10) no .
C35 C37 3.236(11) no .
C35 C48 3.159(9) no .
C35 C53 3.250(10) no .
C36 C39 2.855(10) no .
C36 C43 3.080(9) no .
C36 C49 3.108(9) no .
C37 C40 2.735(11) no .
C38 C41 2.731(9) no .
C41 C42 3.141(9) no .
C41 C43 3.148(10) no .
C41 C48 3.444(10) no .
C41 C49 3.358(10) no .
C42 C45 2.827(10) no .
C42 C49 3.553(9) no .
C42 C53 3.487(10) no .
C43 C46 2.743(11) no .
C44 C47 2.760(12) no .
C47 C48 3.055(9) no .
C47 C53 3.373(10) no .
C48 C51 2.847(10) no .
C49 C52 2.750(10) no .
C50 C53 2.755(10) no .
C54 C57 2.827(11) no .
C54 C61 3.138(10) no .
C54 C67 2.968(10) no .
C54 C73 3.494(10) no .
C54 C77 3.569(10) no .
C55 C58 2.740(12) no .
C55 C66 3.447(9) no .
C55 C67 3.591(10) no .
C55 C72 3.066(9) no .
C55 C73 3.397(10) no .
C56 C59 2.710(10) no .
C59 C60 3.071(10) no .
C59 C61 3.226(11) no .
C59 C66 3.500(10) no .
C59 C67 3.442(11) no .
C60 C63 2.847(10) no .
C60 C71 3.408(10) no .
C60 C77 3.077(9) no .
C61 C64 2.729(10) no .
C61 C72 3.377(9) no .
C61 C77 3.253(9) no .
C62 C65 2.742(11) no .
C65 C66 3.041(9) no .
C65 C71 3.325(10) no .
C66 C69 2.843(11) no .
C66 C73 3.052(9) no .
C67 C70 2.753(10) no .
C68 C71 2.742(12) no .
C71 C72 3.151(10) no .
C71 C73 3.220(9) no .
C72 C75 2.839(10) no .
C73 C76 2.742(11) no .
C74 C77 2.743(10) no .
Cl2 C5 3.585(9) no 2_545
Cl3 Cl6b 3.483(16) no .
Cl3 Cl6 2.786(16) no .
Cl3 N3 3.492(8) no 2_545
Cl3 N4 3.339(7) no 2_545
Cl3 C6 3.396(8) no 2_545
Cl3 C7 3.549(9) no 2_545
Cl3 C8 3.443(9) no 2_545
Cl3 C79 3.584(19) no .
Cl4 Cl20 3.50(2) no 2_645
Cl4b Cl20 2.955(17) no 2_645
Cl5 C16 3.367(13) no 1_545
Cl5b Cl9 2.83(3) no .
Cl6b Cl3 3.483(16) no .
Cl6 Cl3 2.786(16) no .
Cl6 S2 3.562(14) no 2_545
Cl8 Cl8 3.49(3) no 3_655
Cl8b C4 3.525(11) no 3_665
Cl9b C3 3.443(16) no 1_545
Cl9 Cl5b 2.83(3) no .
Cl10 C58 3.204(11) no 1_565
Cl10 C59 3.301(10) no 1_565
Cl12 N3 3.496(11) no .
Cl12 N4 3.502(11) no .
Cl12 C7 3.377(12) no .
Cl12 C8 3.383(12) no .
Cl20 Cl4 3.50(2) no 2_655
Cl20 Cl4b 2.955(17) no 2_655
Cl22 C76 3.481(16) no 2_655
S2 Cl6 3.562(14) no 2_555
N2 C82 3.59(3) no .
N3 Cl3 3.492(8) no 2_555
N3 Cl12 3.496(11) no .
N4 Cl3 3.339(7) no 2_555
N4 Cl12 3.502(11) no .
C3 Cl9b 3.443(16) no 1_565
C4 Cl8b 3.525(11) no 3_665
C4 C57 3.483(14) no 1_565
C4 C82 3.35(3) no .
C5 Cl2 3.585(9) no 2_555
C6 Cl3 3.396(8) no 2_555
C7 Cl3 3.549(9) no 2_555
C7 Cl12 3.377(12) no .
C7 C49 3.598(9) no 2_655
C8 Cl3 3.443(9) no 2_555
C8 Cl12 3.383(12) no .
C9 C65 3.499(11) no 2_655
C16 Cl5 3.367(13) no 1_565
C16 C65 3.588(11) no 1_465
C16 C67 3.591(10) no 1_465
C29 C31 3.544(10) no .
C29 C32 3.481(12) no .
C31 C29 3.544(10) no .
C32 C29 3.481(12) no .
C44 C83 3.59(3) no .
C49 C7 3.598(9) no 2_645
C51 C78 3.544(11) no 1_655
C57 C4 3.483(14) no 1_545
C57 C68 3.589(13) no 3_755
C58 Cl10 3.204(11) no 1_545
C59 Cl10 3.301(10) no 1_545
C65 C9 3.499(11) no 2_645
C65 C16 3.588(11) no 1_645
C67 C16 3.591(10) no 1_645
C68 C57 3.589(13) no 3_755
C70 C79 3.498(18) no 1_655
C75 C80 3.542(16) no .
C76 Cl22 3.481(16) no 2_645
C78 C51 3.544(11) no 1_455
C79 Cl3 3.584(19) no .
C79 C70 3.498(18) no 1_455
C80 C75 3.542(16) no .
C82 N2 3.59(3) no .
C82 C4 3.35(3) no .
C83 C44 3.59(3) no .
Ir1 H15A 3.4957 no .
Ir1 H15C 3.4545 no .
Ir1 H16B 3.3845 no .
Ir1 H16C 3.4019 no .
Ir1 H17A 3.5476 no .
Ir1 H17C 3.3693 no .
Ir1 H18B 3.5021 no .
Ir1 H18C 3.3981 no .
Ir1 H19A 3.4550 no .
Ir1 H19C 3.5595 no .
Ir2 H25B 3.4811 no .
Ir2 H25C 3.4133 no .
Ir2 H26A 3.3975 no .
Ir2 H26C 3.5028 no .
Ir2 H27A 3.4663 no .
Ir2 H27C 3.4929 no .
Ir2 H28B 3.4531 no .
Ir2 H28C 3.4096 no .
Ir2 H29A 3.4618 no .
Ir2 H29C 3.3996 no .
Pd1 H4B 3.0870 no .
Pd1 H5B 3.1560 no .
Pd1 H9A 3.1187 no .
S1 H4A 3.3734 no .
S1 H4B 2.8017 no .
S1 H15A 3.5454 no .
S1 H15C 3.4989 no .
S1 H25B 3.5416 no .
S2 H9A 3.0240 no .
S2 H9B 3.3420 no .
S2 H27A 3.5104 no .
N1 H3 3.0848 no .
N2 H2 3.1349 no .
N3 H8 3.0948 no .
N4 H7 3.1179 no .
C1 H2 3.1729 no .
C1 H3 3.1416 no .
C1 H4A 3.0339 no .
C1 H4B 2.5909 no .
C1 H4C 3.1711 no .
C1 H5A 3.2533 no .
C1 H5B 2.7643 no .
C2 H5A 2.6212 no .
C2 H5B 3.1527 no .
C3 H4A 2.8845 no .
C3 H4B 3.2936 no .
C3 H4C 2.6988 no .
C4 H3 2.8118 no .
C4 H29A 3.5779 no .
C5 H2 2.8556 no .
C5 H7 2.8402 no .
C6 H5A 3.2446 no .
C6 H5B 2.7518 no .
C6 H7 3.1637 no .
C6 H8 3.1602 no .
C6 H9A 2.6024 no .
C6 H9B 2.9723 no .
C6 H9C 3.2006 no .
C7 H5A 2.6166 no .
C7 H5B 3.1407 no .
C8 H9A 3.2705 no .
C8 H9B 2.9097 no .
C8 H9C 2.6493 no .
C9 H8 2.8035 no .
C9 H28B 3.3427 no .
C10 H16A 3.0204 no .
C10 H16B 2.7392 no .
C10 H16C 3.3432 no .
C10 H19A 2.7558 no .
C10 H19B 2.9660 no .
C10 H19C 3.3551 no .
C11 H15A 2.7163 no .
C11 H15B 3.0639 no .
C11 H15C 3.3222 no .
C11 H17A 3.3717 no .
C11 H17B 2.9682 no .
C11 H17C 2.7714 no .
C12 H16A 3.0567 no .
C12 H16B 3.3391 no .
C12 H16C 2.7144 no .
C12 H18A 3.0972 no .
C12 H18B 2.7229 no .
C12 H18C 3.3258 no .
C13 H17A 2.7142 no .
C13 H17B 3.1124 no .
C13 H17C 3.3104 no .
C13 H19A 3.3321 no .
C13 H19B 3.0877 no .
C13 H19C 2.7174 no .
C14 H15A 3.3382 no .
C14 H15B 3.0124 no .
C14 H15C 2.7298 no .
C14 H18A 3.0075 no .
C14 H18B 3.3703 no .
C14 H18C 2.7665 no .
C15 H16A 3.4736 no .
C15 H16B 2.9127 no .
C15 H19A 2.9175 no .
C15 H19B 3.3696 no .
C16 H15A 2.8564 no .
C16 H15B 3.5651 no .
C16 H17B 3.3516 no .
C16 H17C 2.9335 no .
C17 H16A 3.4953 no .
C17 H16C 2.8336 no .
C17 H18B 2.8802 no .
C18 H17A 2.8521 no .
C18 H19C 2.8289 no .
C18 H26A 3.5679 no .
C19 H15B 3.4237 no .
C19 H15C 2.8797 no .
C19 H18A 3.4057 no .
C19 H18C 2.9536 no .
C19 H26A 3.4932 no .
C19 H26C 3.0208 no .
C20 H26A 3.3270 no .
C20 H26B 3.0812 no .
C20 H26C 2.7114 no .
C20 H29A 2.7024 no .
C20 H29B 3.0300 no .
C20 H29C 3.3075 no .
C21 H25A 3.0278 no .
C21 H25B 3.3562 no .
C21 H25C 2.7421 no .
C21 H27A 3.3243 no .
C21 H27B 3.0464 no .
C21 H27C 2.7082 no .
C22 H26A 2.7484 no .
C22 H26B 2.9680 no .
C22 H26C 3.3449 no .
C22 H28A 3.0289 no .
C22 H28B 2.7243 no .
C22 H28C 3.3172 no .
C23 H27A 2.7232 no .
C23 H27B 3.0136 no .
C23 H27C 3.3239 no .
C23 H29A 3.3701 no .
C23 H29B 3.0322 no .
C23 H29C 2.7519 no .
C24 H25A 3.0673 no .
C24 H25B 2.7081 no .
C24 H25C 3.3150 no .
C24 H28A 3.0459 no .
C24 H28B 3.3710 no .
C24 H28C 2.7384 no .
C25 H26B 3.5860 no .
C25 H26C 2.8242 no .
C25 H29A 2.8498 no .
C25 H29B 3.5341 no .
C26 H18C 3.5031 no .
C26 H19A 3.5860 no .
C26 H19C 2.9832 no .
C26 H25A 3.4536 no .
C26 H25C 2.9049 no .
C26 H27B 3.4982 no .
C26 H27C 2.8247 no .
C27 H26A 2.9110 no .
C27 H26B 3.3655 no .
C27 H28A 3.5053 no .
C27 H28B 2.8765 no .
C28 H9A 3.1065 no .
C28 H27A 2.8907 no .
C28 H27B 3.4790 no .
C28 H29B 3.4636 no .
C28 H29C 2.9014 no .
C29 H4B 3.2288 no .
C29 H25A 3.5515 no .
C29 H25B 2.8488 no .
C29 H28A 3.4832 no .
C29 H28C 2.8875 no .
C30 H32 3.2981 no .
C30 H34 3.3054 no .
C30 H37 2.6525 no .
C30 H47 3.4262 no .
C30 H53 2.6686 no .
C31 H33 3.2553 no .
C31 H35 3.2207 no .
C31 H53 3.4076 no .
C32 H34 3.2659 no .
C33 H31 3.2409 no .
C33 H35 3.2522 no .
C34 H32 3.2682 no .
C34 H37 3.4390 no .
C35 H31 3.2199 no .
C35 H33 3.2624 no .
C35 H37 2.5317 no .
C35 H53 2.8742 no .
C36 H35 3.2395 no .
C36 H38 3.2873 no .
C36 H40 3.3017 no .
C36 H43 2.6828 no .
C36 H49 2.7466 no .
C37 H35 3.0430 no .
C37 H39 3.2638 no .
C37 H41 3.2089 no .
C38 H40 3.2226 no .
C39 H37 3.2441 no .
C39 H41 3.2556 no .
C40 H38 3.2231 no .
C40 H43 3.5773 no .
C41 H37 3.2100 no .
C41 H39 3.2724 no .
C41 H43 2.6529 no .
C41 H49 2.6576 no .
C42 H31 2.5430 no .
C42 H41 2.8313 no .
C42 H44 3.2915 no .
C42 H46 3.2947 no .
C42 H53 3.4967 no .
C43 H31 2.9008 no .
C43 H41 2.8305 no .
C43 H45 3.2524 no .
C43 H47 3.2215 no .
C44 H31 3.5795 no .
C44 H46 3.2482 no .
C45 H43 3.2396 no .
C45 H47 3.2551 no .
C46 H44 3.2504 no .
C47 H31 2.9959 no .
C47 H43 3.2200 no .
C47 H45 3.2648 no .
C47 H53 3.2967 no .
C48 H35 2.9047 no .
C48 H41 3.3781 no .
C48 H47 2.6849 no .
C48 H50 3.3059 no .
C48 H52 3.3039 no .
C49 H41 3.1867 no .
C49 H47 3.5911 no .
C49 H51 3.2674 no .
C49 H53 3.2272 no .
C50 H52 3.2473 no .
C51 H49 3.2544 no .
C51 H53 3.2439 no .
C52 H47 3.5571 no .
C52 H50 3.2473 no .
C53 H35 3.0718 no .
C53 H47 2.6650 no .
C53 H49 3.2277 no .
C53 H51 3.2572 no .
C54 H56 3.2815 no .
C54 H58 3.2823 no .
C54 H61 2.8457 no .
C54 H67 2.5511 no .
C54 H73 3.4959 no .
C55 H57 3.2574 no .
C55 H59 3.2058 no .
C55 H67 3.1314 no .
C55 H73 3.3192 no .
C56 H58 3.2182 no .
C57 H55 3.2447 no .
C57 H59 3.2184 no .
C58 H56 3.2150 no .
C58 H67 3.5083 no .
C59 H55 3.2106 no .
C59 H57 3.2346 no .
C59 H61 2.9619 no .
C59 H67 2.7718 no .
C60 H59 2.6958 no .
C60 H62 3.3062 no .
C60 H64 3.2914 no .
C60 H71 3.3341 no .
C60 H77 2.7073 no .
C61 H59 2.8152 no .
C61 H63 3.2607 no .
C61 H65 3.2118 no .
C61 H77 2.5432 no .
C62 H64 3.2257 no .
C62 H77 3.4612 no .
C63 H61 3.2451 no .
C63 H65 3.2381 no .
C64 H62 3.2262 no .
C65 H59 3.5335 no .
C65 H61 3.2095 no .
C65 H63 3.2555 no .
C65 H71 3.2138 no .
C66 H55 3.4785 no .
C66 H59 3.5514 no .
C66 H65 2.6366 no .
C66 H68 3.2942 no .
C66 H70 3.3029 no .
C66 H73 2.6903 no .
C67 H59 3.5408 no .
C67 H65 3.5002 no .
C67 H69 3.2616 no .
C67 H71 3.2333 no .
C67 H73 3.5280 no .
C68 H70 3.2329 no .
C69 H67 3.2490 no .
C69 H71 3.2474 no .
C70 H65 3.5203 no .
C70 H68 3.2318 no .
C71 H65 2.6453 no .
C71 H67 3.2346 no .
C71 H69 3.2605 no .
C71 H73 2.8493 no .
C72 H55 2.6997 no .
C72 H61 3.2930 no .
C72 H71 2.8744 no .
C72 H74 3.3040 no .
C72 H76 3.2877 no .
C73 H55 2.6971 no .
C73 H71 2.9868 no .
C73 H75 3.2578 no .
C73 H77 3.2284 no .
C74 H76 3.2237 no .
C75 H73 3.2425 no .
C75 H77 3.2462 no .
C76 H74 3.2261 no .
C77 H55 3.5985 no .
C77 H61 3.0609 no .
C77 H73 3.2288 no .
C77 H75 3.2581 no .
B1 H31 2.8134 no .
B1 H35 2.7679 no .
B1 H37 2.8125 no .
B1 H41 2.7765 no .
B1 H43 2.7993 no .
B1 H47 2.7820 no .
B1 H49 2.8113 no .
B1 H53 2.7877 no .
B2 H55 2.7810 no .
B2 H59 2.7940 no .
B2 H61 2.7620 no .
B2 H65 2.8200 no .
B2 H67 2.8105 no .
B2 H71 2.7971 no .
B2 H73 2.7877 no .
B2 H77 2.8109 no .
H2 H3 2.4662 no .
H2 H5A 2.5928 no .
H2 H5B 3.4917 no .
H3 H4A 3.0306 no .
H3 H4C 2.7279 no .
H4B H29A 2.8246 no .
H4B H29C 2.8181 no .
H5A H7 2.5812 no .
H5B H7 3.4743 no .
H5B H16B 3.5918 no .
H5B H16C 2.9641 no .
H7 H8 2.4765 no .
H8 H9B 3.0997 no .
H8 H9C 2.6529 no .
H9A H28B 2.5813 no .
H9A H28C 2.8218 no .
H9B H28B 3.4851 no .
H9C H28B 3.5181 no .
H15A H16A 3.1891 no .
H15A H16B 2.3062 no .
H15B H16A 3.5763 no .
H15B H16B 3.3786 no .
H15B H19A 3.2800 no .
H15B H19B 3.3442 no .
H15C H19A 2.3532 no .
H15C H19B 3.1779 no .
H16A H17B 3.4000 no .
H16A H17C 3.3758 no .
H16C H17B 3.0835 no .
H16C H17C 2.3276 no .
H17A H18A 3.2814 no .
H17A H18B 2.2508 no .
H17B H18B 3.3983 no .
H18A H19B 3.5454 no .
H18A H19C 3.0652 no .
H18C H19B 3.4783 no .
H18C H19C 2.3301 no .
H18C H26A 2.6263 no .
H18C H27C 3.5207 no .
H19A H25C 3.0751 no .
H19A H26C 2.7591 no .
H19C H26A 2.6641 no .
H19C H26C 2.4341 no .
H25A H26B 3.5878 no .
H25A H26C 3.1296 no .
H25A H29A 3.2885 no .
H25B H29A 2.2495 no .
H25B H29B 3.2706 no .
H25C H26B 3.4077 no .
H25C H26C 2.2799 no .
H26A H27B 3.3633 no .
H26A H27C 2.3054 no .
H26B H27B 3.4275 no .
H26B H27C 3.0928 no .
H27A H28A 3.2987 no .
H27A H28B 2.3101 no .
H27B H28A 3.5284 no .
H27B H28B 3.2465 no .
H28A H29B 3.4771 no .
H28A H29C 3.2812 no .
H28C H29B 3.2416 no .
H28C H29C 2.3227 no .
H31 H32 2.3046 no .
H31 H43 3.2146 no .
H31 H47 3.3676 no .
H32 H33 2.3589 no .
H33 H34 2.3538 no .
H34 H35 2.3095 no .
H35 H37 2.3962 no .
H35 H53 2.9417 no .
H37 H38 2.3096 no .
H38 H39 2.3275 no .
H39 H40 2.3462 no .
H40 H41 2.3182 no .
H41 H43 2.5476 no .
H41 H49 2.4831 no .
H43 H44 2.3201 no .
H44 H45 2.3399 no .
H45 H46 2.3378 no .
H46 H47 2.3302 no .
H47 H53 2.5942 no .
H49 H50 2.3243 no .
H50 H51 2.3492 no .
H51 H52 2.3303 no .
H52 H53 2.3147 no .
H55 H56 2.3189 no .
H55 H67 3.5424 no .
H55 H73 2.6265 no .
H56 H57 2.3197 no .
H57 H58 2.3300 no .
H58 H59 2.2964 no .
H59 H61 2.7829 no .
H59 H67 2.9708 no .
H61 H62 2.3188 no .
H61 H77 2.3621 no .
H62 H63 2.3441 no .
H63 H64 2.3173 no .
H64 H65 2.3136 no .
H65 H71 2.6181 no .
H67 H68 2.3158 no .
H68 H69 2.3268 no .
H69 H70 2.3362 no .
H70 H71 2.3191 no .
H71 H73 2.8591 no .
H73 H74 2.3279 no .
H74 H75 2.3167 no .
H75 H76 2.3358 no .
H76 H77 2.3092 no .
Cl1 H27B 2.9095 no .
Cl1 H34 3.1366 no 3_665
Cl1 H39 3.3864 no .
Cl1 H51 3.5386 no 1_455
Cl1 H63 3.4697 no 2_655
Cl1 H70 3.1149 no 1_455
Cl2 H5A 3.5249 no 2_545
Cl2 H5B 3.0936 no 2_545
Cl2 H17C 3.5122 no 2_545
Cl2 H27A 3.5460 no .
Cl2 H27B 3.4576 no .
Cl2 H27C 3.4379 no .
Cl2 H46 3.3808 no 1_455
Cl2 H47 3.3948 no 1_455
Cl2 H64 3.1127 no 2_655
Cl3 H9B 3.4897 no 2_545
Cl3 H17C 3.1231 no 2_545
Cl3 H70 3.1667 no 1_455
Cl3 H71 3.5351 no 1_455
Cl4 H45 3.2177 no 2_645
Cl4b H17A 3.4518 no 2_545
Cl4b H45 2.9564 no 2_645
Cl5 H5A 3.5839 no 1_545
Cl5 H5B 3.0298 no 1_545
Cl5 H16A 3.3944 no 1_545
Cl5 H16B 3.1259 no 1_545
Cl5 H16C 3.0282 no 1_545
Cl5 H45 3.2699 no 2_645
Cl5 H46 3.2124 no 2_645
Cl5 H65 3.4989 no 1_455
Cl5b H5B 3.2659 no 1_545
Cl5b H16B 3.1996 no 1_545
Cl5b H16C 3.4851 no 1_545
Cl5b H45 3.1166 no 2_645
Cl6b H46 2.8990 no 2_645
Cl6b H64 3.1561 no 1_455
Cl6b H65 3.1635 no 1_455
Cl6 H9B 3.3434 no 2_545
Cl6 H17A 3.1514 no 2_545
Cl6 H46 3.3973 no 2_645
Cl6 H64 3.5394 no 1_455
Cl6 H65 3.3668 no 1_455
Cl7 H4A 3.5154 no 3_665
Cl7 H25B 3.3367 no 3_665
Cl7 H29A 3.1875 no 3_665
Cl7 H33 3.3352 no 3_665
Cl7 H57 3.3214 no 3_655
Cl7b H33 3.3482 no 3_665
Cl7b H57 3.5135 no 3_655
Cl7b H69 3.5806 no 1_455
Cl7b H75 3.5031 no .
Cl8 H4A 2.9644 no 3_665
Cl8 H55 3.1089 no .
Cl8 H56 3.1035 no .
Cl8 H56 3.2979 no 3_655
Cl8b H4A 2.6821 no 3_665
Cl8b H4B 3.5515 no 3_665
Cl8b H25B 3.1606 no 3_665
Cl8b H55 2.9987 no .
Cl8b H56 3.5054 no .
Cl9b H3 3.4349 no 1_545
Cl9b H4A 3.4499 no 1_545
Cl9b H56 2.9151 no 3_655
Cl9 H56 3.1642 no 3_655
Cl10 H4C 3.0791 no .
Cl10 H17B 3.3516 no 1_655
Cl10 H18A 2.8960 no 1_655
Cl10 H32 3.5357 no .
Cl10 H58 2.9173 no 1_565
Cl10 H59 3.0849 no 1_565
Cl10 H61 3.3016 no 1_565
Cl11 H4B 3.2544 no .
Cl11 H4C 3.5398 no .
Cl11 H9A 3.1039 no .
Cl11 H9C 3.5913 no .
Cl11 H28C 2.9838 no .
Cl11 H29C 3.2029 no .
Cl11 H31 3.4993 no .
Cl11 H44 3.4826 no .
Cl12 H40 3.5686 no 2_655
Cl12 H62 3.0441 no 1_565
Cl20 H17A 3.1204 no 1_655
Cl20 H17B 3.2092 no 1_655
Cl20 H45 3.1983 no .
Cl20 H62 3.1729 no 1_565
Cl20 H76 3.3175 no 2_655
Cl22 H40 3.4102 no 2_655
Cl22 H62 3.1712 no 1_565
Cl22 H75 3.2878 no 2_655
Cl22 H76 2.9920 no 2_655
N4 H71 3.5645 no 2_655
C2 H61 3.2096 no 1_565
C2 H77 3.2793 no 1_565
C3 H61 3.0148 no 1_565
C3 H77 3.5739 no 1_565
C4 H57 3.4834 no 1_565
C7 H41 3.2296 no 2_655
C7 H49 3.2676 no 2_655
C7 H78 3.2902 no 2_555
C8 H49 3.4398 no 2_655
C8 H71 3.1904 no 2_655
C9 H65 3.5503 no 2_655
C9 H71 3.3963 no 2_655
C9 H77 3.5711 no 2_655
C10 H58 3.4967 no 1_465
C10 H59 3.4120 no 1_465
C10 H67 3.5893 no 1_465
C11 H59 2.9708 no 1_465
C12 H58 3.5835 no 1_465
C12 H59 2.9610 no 1_465
C13 H58 3.0489 no 1_465
C13 H59 3.4317 no 1_465
C14 H58 2.9894 no 1_465
C15 H55 3.5830 no 3_665
C15 H67 3.2861 no 1_465
C15 H67 3.5658 no 3_665
C15 H68 3.3551 no 1_465
C16 H59 3.4615 no 1_465
C16 H65 3.4005 no 1_465
C16 H67 3.5142 no 1_465
C17 H59 3.4011 no 1_465
C18 H31 3.4314 no 1_455
C18 H46 3.5966 no 1_455
C18 H58 3.4870 no 1_465
C19 H51 3.4094 no 3_665
C19 H58 3.3094 no 1_465
C21 H35 3.2082 no 3_665
C25 H49 3.3956 no 3_665
C25 H74 2.7284 no 3_665
C26 H35 3.0705 no 3_665
C26 H52 3.5162 no 1_455
C27 H63 3.2437 no 2_655
C27 H64 3.3432 no 2_655
C28 H43 2.9410 no .
C28 H63 3.4912 no 2_655
C29 H37 3.4444 no .
C29 H38 3.5702 no 3_665
C30 H29B 3.2093 no .
C31 H18A 3.1070 no 1_655
C31 H29B 3.1381 no .
C31 H29C 3.0981 no .
C32 H18A 3.1913 no 1_655
C32 H29A 3.5163 no .
C32 H29B 3.1883 no .
C32 H29C 3.1746 no .
C32 H58 3.5137 no 1_565
C33 H29B 3.2919 no .
C33 H51 3.2966 no 3_765
C33 H69 3.5555 no 3_765
C34 H29B 3.3209 no .
C34 H38 3.2535 no 3_665
C34 H39 3.3600 no 3_665
C34 H51 3.3033 no 3_765
C34 H52 3.0613 no 3_765
C35 H26B 3.0775 no 3_665
C35 H29B 3.2722 no .
C35 H38 3.3368 no 3_665
C35 H52 3.1767 no 3_765
C36 H25A 3.0084 no 3_665
C36 H28A 2.9784 no .
C37 H25A 2.8351 no 3_665
C37 H28A 2.8669 no .
C37 H29B 3.1671 no .
C37 H38 3.3633 no 3_665
C38 H25A 3.0608 no 3_665
C38 H28A 2.8781 no .
C38 H29B 3.3887 no 3_665
C38 H37 3.4263 no 3_665
C39 H25A 3.4340 no 3_665
C39 H28A 2.9511 no .
C39 H34 3.4770 no 3_665
C40 H25A 3.5532 no 3_665
C40 H28A 2.9930 no .
C40 H62 3.5291 no 2_655
C40 H75 2.9775 no .
C41 H7 3.4341 no 2_645
C41 H25A 3.3443 no 3_665
C41 H28A 2.9913 no .
C42 H7 3.1866 no 2_645
C43 H5A 3.5524 no 2_645
C43 H28A 3.4673 no .
C43 H28C 3.3195 no .
C44 H2 2.9719 no 2_645
C44 H5A 3.1505 no 2_645
C44 H76 3.0466 no 2_655
C44 H77 3.4613 no 2_655
C45 H2 3.1179 no 2_645
C45 H5A 2.7307 no 2_645
C45 H76 3.1052 no 2_655
C46 H5A 2.7485 no 2_645
C46 H18B 3.1750 no 1_655
C47 H5A 3.2056 no 2_645
C47 H7 3.2888 no 2_645
C47 H18C 3.5992 no 1_655
C48 H7 3.3904 no 2_645
C48 H25A 3.5602 no 3_665
C48 H26B 3.2535 no 3_665
C48 H26C 3.5880 no 3_665
C49 H7 2.9120 no 2_645
C49 H8 3.4977 no 2_645
C49 H25A 3.0879 no 3_665
C49 H25C 3.2574 no 3_665
C49 H26C 3.3210 no 3_665
C49 H74 3.3453 no .
C49 H78 3.2751 no 1_655
C50 H7 3.5810 no 2_645
C50 H8 3.5019 no 2_645
C50 H19A 3.5477 no 3_665
C50 H25C 3.3145 no 3_665
C50 H26C 3.0502 no 3_665
C50 H70 3.4346 no .
C50 H73 3.5743 no .
C50 H78 2.7535 no 1_655
C51 H19C 3.4146 no 3_665
C51 H26B 3.5474 no 3_665
C51 H26C 3.0433 no 3_665
C51 H70 3.3618 no .
C51 H78 2.6841 no 1_655
C52 H26B 3.5284 no 1_655
C52 H26B 3.1280 no 3_665
C52 H26C 3.2908 no 3_665
C52 H53 3.5175 no 3_765
C52 H78 3.1564 no 1_655
C53 H26B 2.9473 no 3_665
C53 H26C 3.5294 no 3_665
C53 H52 3.4050 no 3_765
C54 H3 2.8421 no 1_545
C55 H3 2.7659 no 1_545
C55 H15A 3.5564 no 3_665
C55 H15C 3.3603 no 3_665
C56 H3 3.1745 no 1_545
C56 H4A 3.4246 no 1_545
C56 H4C 3.2611 no 1_545
C56 H15A 3.2896 no 3_665
C56 H68 3.1371 no 3_755
C57 H3 3.5796 no 1_545
C57 H4A 3.3827 no 1_545
C57 H4C 2.7325 no 1_545
C57 H32 3.5106 no 1_545
C57 H68 2.7776 no 3_755
C57 H69 3.4718 no 3_755
C58 H4C 2.9874 no 1_545
C58 H19B 3.4055 no 1_645
C58 H32 3.3154 no 1_545
C58 H68 3.3165 no 3_755
C59 H3 3.2711 no 1_545
C60 H9B 3.4413 no 2_645
C60 H9C 3.3336 no 2_645
C60 H16A 3.2346 no 1_645
C60 H17B 3.5949 no 1_645
C61 H3 3.5464 no 1_545
C61 H17B 3.2194 no 1_645
C62 H17B 2.9452 no 1_645
C62 H28B 3.5475 no 2_645
C63 H17B 3.0091 no 1_645
C63 H27A 3.0356 no 2_645
C63 H28B 2.9436 no 2_645
C64 H9B 3.1556 no 2_645
C64 H16A 3.5556 no 1_645
C64 H16C 3.5681 no 1_645
C64 H17B 3.3310 no 1_645
C64 H27A 2.9723 no 2_645
C64 H28B 3.3300 no 2_645
C65 H9B 2.8192 no 2_645
C65 H9C 3.3487 no 2_645
C65 H16A 2.8433 no 1_645
C65 H16C 3.4721 no 1_645
C65 H17B 3.5914 no 1_645
C66 H16A 3.0814 no 1_645
C67 H15B 3.2679 no 1_645
C67 H15B 3.1324 no 3_665
C67 H15C 3.5541 no 3_665
C67 H16A 2.8030 no 1_645
C68 H15A 3.4837 no 1_645
C68 H15B 3.4016 no 1_645
C68 H15B 3.2978 no 3_665
C68 H16A 3.3403 no 1_645
C68 H19B 3.2555 no 3_665
C68 H57 3.3793 no 3_755
C69 H19B 3.0842 no 3_665
C69 H33 3.5103 no 3_765
C69 H57 3.3917 no 3_755
C70 H50 3.1094 no .
C70 H51 3.2846 no .
C71 H8 3.5381 no 2_645
C71 H50 3.0903 no .
C72 H3 3.5713 no 1_545
C72 H8 3.2460 no 2_645
C72 H9C 3.1894 no 2_645
C73 H8 2.9643 no 2_645
C73 H50 3.1940 no .
C74 H8 2.9176 no 2_645
C74 H25A 3.5265 no 3_665
C74 H25B 3.3917 no 3_665
C74 H25C 3.3783 no 3_665
C74 H49 3.1947 no .
C74 H50 3.4574 no .
C75 H8 3.1524 no 2_645
C75 H40 3.3252 no .
C76 H2 3.2774 no 1_545
C76 H8 3.3894 no 2_645
C76 H9C 3.2272 no 2_645
C76 H44 3.0594 no 2_645
C76 H45 3.4484 no 2_645
C77 H2 3.0577 no 1_545
C77 H3 3.3784 no 1_545
C77 H8 3.4041 no 2_645
C77 H9C 2.7124 no 2_645
C77 H44 3.1464 no 2_645
C78 H70 3.2280 no 1_455
C79 H45 3.5848 no 2_645
C79 H65 3.5948 no 1_455
C79 H70 3.3302 no 1_455
C79b H5B 3.4069 no 1_545
C79b H16A 3.5111 no 1_545
C79b H16B 3.5328 no 1_545
C79b H16C 3.2395 no 1_545
C79b H45 3.3882 no 2_645
C79b H46 2.9771 no 2_645
C79b H64 3.2921 no 1_455
C79b H65 3.1159 no 1_455
C81 H4C 3.3785 no .
C81 H18A 3.2729 no 1_655
C81 H31 3.1033 no .
C81 H32 3.5778 no .
C82 H4B 3.1533 no .
C82 H4C 2.9142 no .
C82 H18A 3.4647 no 1_655
C82 H29C 3.3504 no .
C82 H31 3.0114 no .
C82 H32 3.2819 no .
C83 H18A 3.5586 no 1_655
C83 H44 3.5344 no .
B2 H16A 3.5906 no 1_645
H2 C44 2.9719 no 2_655
H2 C45 3.1179 no 2_655
H2 C76 3.2774 no 1_565
H2 C77 3.0577 no 1_565
H2 H44 2.7015 no 2_655
H2 H45 2.9827 no 2_655
H2 H61 3.0504 no 1_565
H2 H76 2.9899 no 1_565
H2 H77 2.5793 no 1_565
H3 Cl9b 3.4349 no 1_565
H3 C54 2.8421 no 1_565
H3 C55 2.7659 no 1_565
H3 C56 3.1745 no 1_565
H3 C57 3.5796 no 1_565
H3 C59 3.2711 no 1_565
H3 C61 3.5464 no 1_565
H3 C72 3.5713 no 1_565
H3 C77 3.3784 no 1_565
H3 H55 3.0439 no 1_565
H3 H61 2.6461 no 1_565
H3 H77 3.2035 no 1_565
H4A Cl7 3.5154 no 3_665
H4A Cl8 2.9644 no 3_665
H4A Cl8b 2.6821 no 3_665
H4A Cl9b 3.4499 no 1_565
H4A C56 3.4246 no 1_565
H4A C57 3.3827 no 1_565
H4A H56 3.3861 no 1_565
H4A H57 3.3037 no 1_565
H4B Cl8b 3.5515 no 3_665
H4B Cl11 3.2544 no .
H4B C82 3.1533 no .
H4C Cl10 3.0791 no .
H4C Cl11 3.5398 no .
H4C C56 3.2611 no 1_565
H4C C57 2.7325 no 1_565
H4C C58 2.9874 no 1_565
H4C C81 3.3785 no .
H4C C82 2.9142 no .
H4C H32 3.2008 no .
H4C H57 2.7873 no 1_565
H4C H58 3.2052 no 1_565
H5A Cl2 3.5249 no 2_555
H5A Cl5 3.5839 no 1_565
H5A C43 3.5524 no 2_655
H5A C44 3.1505 no 2_655
H5A C45 2.7307 no 2_655
H5A C46 2.7485 no 2_655
H5A C47 3.2056 no 2_655
H5A H45 3.0356 no 2_655
H5A H46 3.0509 no 2_655
H5B Cl2 3.0936 no 2_555
H5B Cl5 3.0298 no 1_565
H5B Cl5b 3.2659 no 1_565
H5B C79b 3.4069 no 1_565
H7 C41 3.4341 no 2_655
H7 C42 3.1866 no 2_655
H7 C47 3.2888 no 2_655
H7 C48 3.3904 no 2_655
H7 C49 2.9120 no 2_655
H7 C50 3.5810 no 2_655
H7 H41 2.5681 no 2_655
H7 H47 3.4430 no 2_655
H7 H49 2.6273 no 2_655
H7 H78 3.1698 no 2_555
H8 C49 3.4977 no 2_655
H8 C50 3.5019 no 2_655
H8 C71 3.5381 no 2_655
H8 C72 3.2460 no 2_655
H8 C73 2.9643 no 2_655
H8 C74 2.9176 no 2_655
H8 C75 3.1524 no 2_655
H8 C76 3.3894 no 2_655
H8 C77 3.4041 no 2_655
H8 H49 3.0025 no 2_655
H8 H50 3.0408 no 2_655
H8 H71 2.6720 no 2_655
H8 H73 3.3789 no 2_655
H8 H74 3.2965 no 2_655
H9A Cl11 3.1039 no .
H9B Cl3 3.4897 no 2_555
H9B Cl6 3.3434 no 2_555
H9B C60 3.4413 no 2_655
H9B C64 3.1556 no 2_655
H9B C65 2.8192 no 2_655
H9B H64 3.2837 no 2_655
H9B H65 2.7188 no 2_655
H9B H71 2.8867 no 2_655
H9C Cl11 3.5913 no .
H9C C60 3.3336 no 2_655
H9C C65 3.3487 no 2_655
H9C C72 3.1894 no 2_655
H9C C76 3.2272 no 2_655
H9C C77 2.7124 no 2_655
H9C H44 3.4382 no .
H9C H65 3.5541 no 2_655
H9C H71 3.3217 no 2_655
H9C H76 3.4787 no 2_655
H9C H77 2.6118 no 2_655
H15A C55 3.5564 no 3_665
H15A C56 3.2896 no 3_665
H15A C68 3.4837 no 1_465
H15A H55 3.4752 no 3_665
H15A H56 2.9967 no 3_665
H15A H67 3.3747 no 1_465
H15A H68 2.9286 no 1_465
H15B C67 3.2679 no 1_465
H15B C67 3.1324 no 3_665
H15B C68 3.4016 no 1_465
H15B C68 3.2978 no 3_665
H15B H67 2.5958 no 1_465
H15B H67 2.8146 no 3_665
H15B H68 2.8762 no 1_465
H15B H68 3.1233 no 3_665
H15C C55 3.3603 no 3_665
H15C C67 3.5541 no 3_665
H15C H55 3.0054 no 3_665
H15C H67 3.4857 no 3_665
H15C H73 3.2312 no 3_665
H16A Cl5 3.3944 no 1_565
H16A C60 3.2346 no 1_465
H16A C64 3.5556 no 1_465
H16A C65 2.8433 no 1_465
H16A C66 3.0814 no 1_465
H16A C67 2.8030 no 1_465
H16A C68 3.3403 no 1_465
H16A C79b 3.5111 no 1_565
H16A B2 3.5906 no 1_465
H16A H59 2.9745 no 1_465
H16A H65 2.6065 no 1_465
H16A H67 2.8312 no 1_465
H16B Cl5 3.1259 no 1_565
H16B Cl5b 3.1996 no 1_565
H16B C79b 3.5328 no 1_565
H16C Cl5 3.0282 no 1_565
H16C Cl5b 3.4851 no 1_565
H16C C64 3.5681 no 1_465
H16C C65 3.4721 no 1_465
H16C C79b 3.2395 no 1_565
H16C H64 3.5308 no 1_465
H16C H65 3.3620 no 1_465
H17A Cl4b 3.4518 no 2_555
H17A Cl6 3.1514 no 2_555
H17A Cl20 3.1204 no 1_455
H17B Cl10 3.3516 no 1_455
H17B Cl20 3.2092 no 1_455
H17B C60 3.5949 no 1_465
H17B C61 3.2194 no 1_465
H17B C62 2.9452 no 1_465
H17B C63 3.0091 no 1_465
H17B C64 3.3310 no 1_465
H17B C65 3.5914 no 1_465
H17B H59 2.8584 no 1_465
H17B H62 3.2846 no 1_465
H17B H63 3.3737 no 1_465
H17C Cl2 3.5122 no 2_555
H17C Cl3 3.1231 no 2_555
H18A Cl10 2.8960 no 1_455
H18A C31 3.1070 no 1_455
H18A C32 3.1913 no 1_455
H18A C81 3.2729 no 1_455
H18A C82 3.4647 no 1_455
H18A C83 3.5586 no 1_455
H18A H31 2.6579 no 1_455
H18A H32 2.8599 no 1_455
H18A H58 2.9461 no 1_465
H18B C46 3.1750 no 1_455
H18B H46 2.8914 no 1_455
H18C C47 3.5992 no 1_455
H18C H31 3.4422 no 1_455
H18C H46 3.5669 no 1_455
H18C H47 3.3372 no 1_455
H19A C50 3.5477 no 3_665
H19A H50 3.1992 no 3_665
H19A H51 3.3775 no 3_665
H19A H73 3.4012 no 3_665
H19B C58 3.4055 no 1_465
H19B C68 3.2555 no 3_665
H19B C69 3.0842 no 3_665
H19B H32 3.4189 no 1_455
H19B H33 3.5362 no 1_455
H19B H51 3.2151 no 3_665
H19B H58 2.7691 no 1_465
H19B H68 3.3368 no 3_665
H19B H69 3.0579 no 3_665
H19C C51 3.4146 no 3_665
H19C H51 3.0722 no 3_665
H25A C36 3.0084 no 3_665
H25A C37 2.8351 no 3_665
H25A C38 3.0608 no 3_665
H25A C39 3.4340 no 3_665
H25A C40 3.5532 no 3_665
H25A C41 3.3443 no 3_665
H25A C48 3.5602 no 3_665
H25A C49 3.0879 no 3_665
H25A C74 3.5265 no 3_665
H25A H37 3.1668 no 3_665
H25A H38 3.4855 no 3_665
H25A H49 2.7517 no 3_665
H25A H74 2.5776 no 3_665
H25B Cl7 3.3367 no 3_665
H25B Cl8b 3.1606 no 3_665
H25B C74 3.3917 no 3_665
H25B H74 2.5885 no 3_665
H25C C49 3.2574 no 3_665
H25C C50 3.3145 no 3_665
H25C C74 3.3783 no 3_665
H25C H49 3.1541 no 3_665
H25C H50 3.2501 no 3_665
H25C H73 3.3421 no 3_665
H25C H74 2.5538 no 3_665
H26A H52 3.4538 no 1_455
H26A H53 3.1681 no 1_455
H26B C35 3.0775 no 3_665
H26B C48 3.2535 no 3_665
H26B C51 3.5474 no 3_665
H26B C52 3.5284 no 1_455
H26B C52 3.1280 no 3_665
H26B C53 2.9473 no 3_665
H26B H35 2.2727 no 3_665
H26B H52 2.7274 no 1_455
H26B H52 3.4841 no 3_665
H26B H53 3.3741 no 1_455
H26B H53 3.2004 no 3_665
H26C C48 3.5880 no 3_665
H26C C49 3.3210 no 3_665
H26C C50 3.0502 no 3_665
H26C C51 3.0433 no 3_665
H26C C52 3.2908 no 3_665
H26C C53 3.5294 no 3_665
H26C H35 3.5458 no 3_665
H26C H50 3.4193 no 3_665
H26C H51 3.4153 no 3_665
H27A Cl2 3.5460 no .
H27A C63 3.0356 no 2_655
H27A C64 2.9723 no 2_655
H27A H63 2.6017 no 2_655
H27A H64 2.4637 no 2_655
H27B Cl1 2.9095 no .
H27B Cl2 3.4576 no .
H27B H34 3.0702 no 3_665
H27B H39 3.4699 no .
H27B H63 3.0133 no 2_655
H27C Cl2 3.4379 no .
H27C H47 3.5129 no 1_455
H27C H64 3.5773 no 2_655
H28A C36 2.9784 no .
H28A C37 2.8669 no .
H28A C38 2.8781 no .
H28A C39 2.9511 no .
H28A C40 2.9930 no .
H28A C41 2.9913 no .
H28A C43 3.4673 no .
H28A H37 3.3738 no .
H28A H38 3.4047 no .
H28A H39 3.5030 no .
H28A H40 3.5625 no .
H28A H41 3.5608 no .
H28A H43 2.5393 no .
H28A H63 3.3387 no 2_655
H28B C62 3.5475 no 2_655
H28B C63 2.9436 no 2_655
H28B C64 3.3300 no 2_655
H28B H43 3.2858 no .
H28B H63 2.7976 no 2_655
H28B H64 3.4526 no 2_655
H28C Cl11 2.9838 no .
H28C C43 3.3195 no .
H28C H43 2.5816 no .
H29A Cl7 3.1875 no 3_665
H29A C32 3.5163 no .
H29B C30 3.2093 no .
H29B C31 3.1381 no .
H29B C32 3.1883 no .
H29B C33 3.2919 no .
H29B C34 3.3209 no .
H29B C35 3.2722 no .
H29B C37 3.1671 no .
H29B C38 3.3887 no 3_665
H29B H37 2.5749 no .
H29B H38 2.7544 no 3_665
H29C Cl11 3.2029 no .
H29C C31 3.0981 no .
H29C C32 3.1746 no .
H29C C82 3.3504 no .
H29C H31 3.1659 no .
H29C H32 3.2844 no .
H31 Cl11 3.4993 no .
H31 C18 3.4314 no 1_655
H31 C81 3.1033 no .
H31 C82 3.0114 no .
H31 H18A 2.6579 no 1_655
H31 H18C 3.4422 no 1_655
H31 H29C 3.1659 no .
H32 Cl10 3.5357 no .
H32 C57 3.5106 no 1_565
H32 C58 3.3154 no 1_565
H32 C81 3.5778 no .
H32 C82 3.2819 no .
H32 H4C 3.2008 no .
H32 H18A 2.8599 no 1_655
H32 H19B 3.4189 no 1_655
H32 H29C 3.2844 no .
H32 H57 3.0503 no 1_565
H32 H58 2.6496 no 1_565
H33 Cl7 3.3352 no 3_665
H33 Cl7b 3.3482 no 3_665
H33 C69 3.5103 no 3_765
H33 H19B 3.5362 no 1_655
H33 H51 3.1699 no 3_765
H33 H57 3.3749 no 1_565
H33 H69 2.6774 no 3_765
H34 Cl1 3.1366 no 3_665
H34 C39 3.4770 no 3_665
H34 H27B 3.0702 no 3_665
H34 H38 3.1098 no 3_665
H34 H39 2.7590 no 3_665
H34 H51 3.1918 no 3_765
H34 H52 2.9336 no 3_765
H35 C21 3.2082 no 3_665
H35 C26 3.0705 no 3_665
H35 H26B 2.2727 no 3_665
H35 H26C 3.5458 no 3_665
H35 H38 3.2544 no 3_665
H35 H52 3.1110 no 3_765
H37 C29 3.4444 no .
H37 C38 3.4263 no 3_665
H37 H25A 3.1668 no 3_665
H37 H28A 3.3738 no .
H37 H29B 2.5749 no .
H37 H37 3.5916 no 3_665
H37 H38 2.5351 no 3_665
H38 C29 3.5702 no 3_665
H38 C34 3.2535 no 3_665
H38 C35 3.3368 no 3_665
H38 C37 3.3633 no 3_665
H38 H25A 3.4855 no 3_665
H38 H28A 3.4047 no .
H38 H29B 2.7544 no 3_665
H38 H34 3.1098 no 3_665
H38 H35 3.2544 no 3_665
H38 H37 2.5351 no 3_665
H38 H38 3.2592 no 3_665
H39 Cl1 3.3864 no .
H39 C34 3.3600 no 3_665
H39 H27B 3.4699 no .
H39 H28A 3.5030 no .
H39 H34 2.7590 no 3_665
H40 Cl12 3.5686 no 2_645
H40 Cl22 3.4102 no 2_645
H40 C75 3.3252 no .
H40 H28A 3.5625 no .
H40 H62 3.0016 no 2_655
H40 H63 3.4729 no 2_655
H40 H75 2.4667 no .
H41 C7 3.2296 no 2_645
H41 H7 2.5681 no 2_645
H41 H28A 3.5608 no .
H43 C28 2.9410 no .
H43 H28A 2.5393 no .
H43 H28B 3.2858 no .
H43 H28C 2.5816 no .
H44 Cl11 3.4826 no .
H44 C76 3.0594 no 2_655
H44 C77 3.1464 no 2_655
H44 C83 3.5344 no .
H44 H2 2.7015 no 2_645
H44 H9C 3.4382 no .
H44 H76 2.4157 no 2_655
H44 H77 2.5750 no 2_655
H45 Cl4 3.2177 no 2_655
H45 Cl4b 2.9564 no 2_655
H45 Cl5 3.2699 no 2_655
H45 Cl5b 3.1166 no 2_655
H45 Cl20 3.1983 no .
H45 C76 3.4484 no 2_655
H45 C79 3.5848 no 2_655
H45 C79b 3.3882 no 2_655
H45 H2 2.9827 no 2_645
H45 H5A 3.0356 no 2_645
H45 H76 2.5350 no 2_655
H46 Cl2 3.3808 no 1_655
H46 Cl5 3.2124 no 2_655
H46 Cl6b 2.8990 no 2_655
H46 Cl6 3.3973 no 2_655
H46 C18 3.5966 no 1_655
H46 C79b 2.9771 no 2_655
H46 H5A 3.0509 no 2_645
H46 H18B 2.8914 no 1_655
H46 H18C 3.5669 no 1_655
H47 Cl2 3.3948 no 1_655
H47 H7 3.4430 no 2_645
H47 H18C 3.3372 no 1_655
H47 H27C 3.5129 no 1_655
H49 C7 3.2676 no 2_645
H49 C8 3.4398 no 2_645
H49 C25 3.3956 no 3_665
H49 C74 3.1947 no .
H49 H7 2.6273 no 2_645
H49 H8 3.0025 no 2_645
H49 H25A 2.7517 no 3_665
H49 H25C 3.1541 no 3_665
H49 H74 2.6338 no .
H50 C70 3.1094 no .
H50 C71 3.0903 no .
H50 C73 3.1940 no .
H50 C74 3.4574 no .
H50 H8 3.0408 no 2_645
H50 H19A 3.1992 no 3_665
H50 H25C 3.2501 no 3_665
H50 H26C 3.4193 no 3_665
H50 H70 2.9703 no .
H50 H71 2.9440 no .
H50 H73 2.7104 no .
H50 H74 3.1999 no .
H50 H78 3.0398 no 1_655
H51 Cl1 3.5386 no 1_655
H51 C19 3.4094 no 3_665
H51 C33 3.2966 no 3_765
H51 C34 3.3033 no 3_765
H51 C70 3.2846 no .
H51 H19A 3.3775 no 3_665
H51 H19B 3.2151 no 3_665
H51 H19C 3.0722 no 3_665
H51 H26C 3.4153 no 3_665
H51 H33 3.1699 no 3_765
H51 H34 3.1918 no 3_765
H51 H69 3.5964 no .
H51 H70 2.8239 no .
H51 H78 2.9274 no 1_655
H52 C26 3.5162 no 1_655
H52 C34 3.0613 no 3_765
H52 C35 3.1767 no 3_765
H52 C53 3.4050 no 3_765
H52 H26A 3.4538 no 1_655
H52 H26B 2.7274 no 1_655
H52 H26B 3.4841 no 3_665
H52 H34 2.9336 no 3_765
H52 H35 3.1110 no 3_765
H52 H52 3.4285 no 3_765
H52 H53 2.9063 no 3_765
H53 C52 3.5175 no 3_765
H53 H26A 3.1681 no 1_655
H53 H26B 3.3741 no 1_655
H53 H26B 3.2004 no 3_665
H53 H52 2.9063 no 3_765
H55 Cl8 3.1089 no .
H55 Cl8b 2.9987 no .
H55 C15 3.5830 no 3_665
H55 H3 3.0439 no 1_545
H55 H15A 3.4752 no 3_665
H55 H15C 3.0054 no 3_665
H56 Cl8 3.1035 no .
H56 Cl8 3.2979 no 3_655
H56 Cl8b 3.5054 no .
H56 Cl9b 2.9151 no 3_655
H56 Cl9 3.1642 no 3_655
H56 H4A 3.3861 no 1_545
H56 H15A 2.9967 no 3_665
H56 H68 3.3110 no 3_755
H57 Cl7 3.3214 no 3_655
H57 Cl7b 3.5135 no 3_655
H57 C4 3.4834 no 1_545
H57 C68 3.3793 no 3_755
H57 C69 3.3917 no 3_755
H57 H4A 3.3037 no 1_545
H57 H4C 2.7873 no 1_545
H57 H32 3.0503 no 1_545
H57 H33 3.3749 no 1_545
H57 H68 2.7356 no 3_755
H57 H69 2.7739 no 3_755
H58 Cl10 2.9173 no 1_545
H58 C10 3.4967 no 1_645
H58 C12 3.5835 no 1_645
H58 C13 3.0489 no 1_645
H58 C14 2.9894 no 1_645
H58 C18 3.4870 no 1_645
H58 C19 3.3094 no 1_645
H58 C32 3.5137 no 1_545
H58 H4C 3.2052 no 1_545
H58 H18A 2.9461 no 1_645
H58 H19B 2.7691 no 1_645
H58 H32 2.6496 no 1_545
H59 Cl10 3.0849 no 1_545
H59 C10 3.4120 no 1_645
H59 C11 2.9708 no 1_645
H59 C12 2.9610 no 1_645
H59 C13 3.4317 no 1_645
H59 C16 3.4615 no 1_645
H59 C17 3.4011 no 1_645
H59 H16A 2.9745 no 1_645
H59 H17B 2.8584 no 1_645
H61 Cl10 3.3016 no 1_545
H61 C2 3.2096 no 1_545
H61 C3 3.0148 no 1_545
H61 H2 3.0504 no 1_545
H61 H3 2.6461 no 1_545
H62 Cl12 3.0441 no 1_545
H62 Cl20 3.1729 no 1_545
H62 Cl22 3.1712 no 1_545
H62 C40 3.5291 no 2_645
H62 H17B 3.2846 no 1_645
H62 H40 3.0016 no 2_645
H63 Cl1 3.4697 no 2_645
H63 C27 3.2437 no 2_645
H63 C28 3.4912 no 2_645
H63 H17B 3.3737 no 1_645
H63 H27A 2.6017 no 2_645
H63 H27B 3.0133 no 2_645
H63 H28A 3.3387 no 2_645
H63 H28B 2.7976 no 2_645
H63 H40 3.4729 no 2_645
H64 Cl2 3.1127 no 2_645
H64 Cl6b 3.1561 no 1_655
H64 Cl6 3.5394 no 1_655
H64 C27 3.3432 no 2_645
H64 C79b 3.2921 no 1_655
H64 H9B 3.2837 no 2_645
H64 H16C 3.5308 no 1_645
H64 H27A 2.4637 no 2_645
H64 H27C 3.5773 no 2_645
H64 H28B 3.4526 no 2_645
H65 Cl5 3.4989 no 1_655
H65 Cl6b 3.1635 no 1_655
H65 Cl6 3.3668 no 1_655
H65 C9 3.5503 no 2_645
H65 C16 3.4005 no 1_645
H65 C79 3.5948 no 1_655
H65 C79b 3.1159 no 1_655
H65 H9B 2.7188 no 2_645
H65 H9C 3.5541 no 2_645
H65 H16A 2.6065 no 1_645
H65 H16C 3.3620 no 1_645
H67 C10 3.5893 no 1_645
H67 C15 3.2861 no 1_645
H67 C15 3.5658 no 3_665
H67 C16 3.5142 no 1_645
H67 H15A 3.3747 no 1_645
H67 H15B 2.5958 no 1_645
H67 H15B 2.8146 no 3_665
H67 H15C 3.4857 no 3_665
H67 H16A 2.8312 no 1_645
H68 C15 3.3551 no 1_645
H68 C56 3.1371 no 3_755
H68 C57 2.7776 no 3_755
H68 C58 3.3165 no 3_755
H68 H15A 2.9286 no 1_645
H68 H15B 2.8762 no 1_645
H68 H15B 3.1233 no 3_665
H68 H19B 3.3368 no 3_665
H68 H56 3.3110 no 3_755
H68 H57 2.7356 no 3_755
H69 Cl7b 3.5806 no 1_655
H69 C33 3.5555 no 3_765
H69 C57 3.4718 no 3_755
H69 H19B 3.0579 no 3_665
H69 H33 2.6774 no 3_765
H69 H51 3.5964 no .
H69 H57 2.7739 no 3_755
H70 Cl1 3.1149 no 1_655
H70 Cl3 3.1667 no 1_655
H70 C50 3.4346 no .
H70 C51 3.3618 no .
H70 C78 3.2280 no 1_655
H70 C79 3.3302 no 1_655
H70 H50 2.9703 no .
H70 H51 2.8239 no .
H70 H78 3.0017 no 1_655
H71 Cl3 3.5351 no 1_655
H71 N4 3.5645 no 2_645
H71 C8 3.1904 no 2_645
H71 C9 3.3963 no 2_645
H71 H8 2.6720 no 2_645
H71 H9B 2.8867 no 2_645
H71 H9C 3.3217 no 2_645
H71 H50 2.9440 no .
H73 C50 3.5743 no .
H73 H8 3.3789 no 2_645
H73 H15C 3.2312 no 3_665
H73 H19A 3.4012 no 3_665
H73 H25C 3.3421 no 3_665
H73 H50 2.7104 no .
H74 C25 2.7284 no 3_665
H74 C49 3.3453 no .
H74 H8 3.2965 no 2_645
H74 H25A 2.5776 no 3_665
H74 H25B 2.5885 no 3_665
H74 H25C 2.5538 no 3_665
H74 H49 2.6338 no .
H74 H50 3.1999 no .
H75 Cl7b 3.5031 no .
H75 Cl22 3.2878 no 2_645
H75 C40 2.9775 no .
H75 H40 2.4667 no .
H76 Cl20 3.3175 no 2_645
H76 Cl22 2.9920 no 2_645
H76 C44 3.0466 no 2_645
H76 C45 3.1052 no 2_645
H76 H2 2.9899 no 1_545
H76 H9C 3.4787 no 2_645
H76 H44 2.4157 no 2_645
H76 H45 2.5350 no 2_645
H77 C2 3.2793 no 1_545
H77 C3 3.5739 no 1_545
H77 C9 3.5711 no 2_645
H77 C44 3.4613 no 2_645
H77 H2 2.5793 no 1_545
H77 H3 3.2035 no 1_545
H77 H9C 2.6118 no 2_645
H77 H44 2.5750 no 2_645
H78 C7 3.2902 no 2_545
H78 C49 3.2751 no 1_455
H78 C50 2.7535 no 1_455
H78 C51 2.6841 no 1_455
H78 C52 3.1564 no 1_455
H78 H7 3.1698 no 2_545
H78 H50 3.0398 no 1_455
H78 H51 2.9274 no 1_455
H78 H70 3.0017 no 1_455

loop_
_geom_torsion_atom_site_label_1
_geom_torsion_atom_site_label_2
_geom_torsion_atom_site_label_3
_geom_torsion_atom_site_label_4
_geom_torsion
_geom_torsion_publ_flag
Ir2 Ir1 Pd1 Ir2 0.0 no
Ir2 Ir1 Pd1 S1 60.90(5) no
Ir2 Ir1 Pd1 S2 -61.019(16) no
Ir2 Ir1 Pd1 C1 121.7(2) no
Ir2 Ir1 Pd1 C6 -119.2(2) no
Pd1 Ir1 Ir2 Pd1 -0.0 no
Pd1 Ir1 Ir2 S1 -59.986(15) no
Pd1 Ir1 Ir2 S2 60.094(13) no
Pd1 Ir1 Ir2 C20 -140.1(2) no
Pd1 Ir1 Ir2 C21 176.83(18) no
Pd1 Ir1 Ir2 C22 135.2(2) no
Pd1 Ir1 Ir2 C24 -100.9(5) no
Ir2 Ir1 S1 Ir2 -0.0 no
Ir2 Ir1 S1 Pd1 -83.91(4) no
S1 Ir1 Ir2 Pd1 59.99(5) no
S1 Ir1 Ir2 S1 -0.00(5) no
S1 Ir1 Ir2 S2 120.08(5) no
S1 Ir1 Ir2 C20 -80.14(5) no
S1 Ir1 Ir2 C21 -123.23(5) no
S1 Ir1 Ir2 C22 -164.82(5) no
S1 Ir1 Ir2 C24 -40.9(5) no
Ir2 Ir1 S2 Ir2 -0.0 no
Ir2 Ir1 S2 Pd1 83.76(4) no
S2 Ir1 Ir2 Pd1 -60.09(5) no
S2 Ir1 Ir2 S1 -120.08(5) no
S2 Ir1 Ir2 S2 -0.00(5) no
S2 Ir1 Ir2 C20 159.78(5) no
S2 Ir1 Ir2 C21 116.69(5) no
S2 Ir1 Ir2 C22 75.10(5) no
S2 Ir1 Ir2 C24 -161.0(5) no
Ir2 Ir1 C10 C11 -164.58(8) no
Ir2 Ir1 C10 C14 76.9(4) no
Ir2 Ir1 C10 C15 -43.9(6) no
C10 Ir1 Ir2 Pd1 123.8(3) no
C10 Ir1 Ir2 S1 63.8(3) no
C10 Ir1 Ir2 S2 -176.1(3) no
C10 Ir1 Ir2 C20 -16.3(3) no
C10 Ir1 Ir2 C21 -59.4(3) no
C10 Ir1 Ir2 C22 -101.0(3) no
C10 Ir1 Ir2 C24 22.9(3) no
Ir2 Ir1 C12 C11 177.97(12) no
Ir2 Ir1 C12 C13 -64.4(5) no
Ir2 Ir1 C12 C17 58.4(7) no
C12 Ir1 Ir2 Pd1 -105.4(4) no
C12 Ir1 Ir2 S1 -165.4(4) no
C12 Ir1 Ir2 S2 -45.3(4) no
C12 Ir1 Ir2 C20 114.5(4) no
C12 Ir1 Ir2 C21 71.4(4) no
C12 Ir1 Ir2 C22 29.8(4) no
C12 Ir1 Ir2 C24 153.6(4) no
Ir2 Ir1 C13 C12 149.36(15) no
Ir2 Ir1 C13 C14 -93.0(3) no
Ir2 Ir1 C13 C18 27.8(6) no
C13 Ir1 Ir2 Pd1 -148.4(3) no
C13 Ir1 Ir2 S1 151.7(3) no
C13 Ir1 Ir2 S2 -88.3(3) no
C13 Ir1 Ir2 C20 71.5(3) no
C13 Ir1 Ir2 C21 28.4(3) no
C13 Ir1 Ir2 C22 -13.2(3) no
C13 Ir1 Ir2 C24 110.7(3) no
Ir2 Ir1 C14 C10 -130.1(2) no
Ir2 Ir1 C14 C13 111.4(3) no
Ir2 Ir1 C14 C19 -9.5(6) no
C14 Ir1 Ir2 Pd1 166.7(3) no
C14 Ir1 Ir2 S1 106.7(3) no
C14 Ir1 Ir2 S2 -133.2(3) no
C14 Ir1 Ir2 C20 26.6(3) no
C14 Ir1 Ir2 C21 -16.5(3) no
C14 Ir1 Ir2 C22 -58.1(3) no
C14 Ir1 Ir2 C24 65.7(3) no
Pd1 Ir1 S1 Ir2 83.91(4) no
Pd1 Ir1 S1 Pd1 0.0 no
S1 Ir1 Pd1 Ir2 -60.90(5) no
S1 Ir1 Pd1 S1 -0.00(5) no
S1 Ir1 Pd1 S2 -121.92(5) no
S1 Ir1 Pd1 C1 60.76(5) no
S1 Ir1 Pd1 C6 179.92(6) no
Pd1 Ir1 S2 Ir2 -83.76(4) no
Pd1 Ir1 S2 Pd1 0.000(11) no
S2 Ir1 Pd1 Ir2 61.02(5) no
S2 Ir1 Pd1 S1 121.92(5) no
S2 Ir1 Pd1 S2 -0.00(5) no
S2 Ir1 Pd1 C1 -177.32(6) no
S2 Ir1 Pd1 C6 -58.17(5) no
Pd1 Ir1 C10 C11 -71.7(4) no
Pd1 Ir1 C10 C14 169.7(4) no
Pd1 Ir1 C10 C15 49.0(6) no
C10 Ir1 Pd1 Ir2 -128.8(3) no
C10 Ir1 Pd1 S1 -67.9(3) no
C10 Ir1 Pd1 S2 170.1(3) no
C10 Ir1 Pd1 C1 -7.2(3) no
C10 Ir1 Pd1 C6 112.0(3) no
Pd1 Ir1 C11 C10 130.59(18) no
Pd1 Ir1 C11 C12 -112.06(19) no
Pd1 Ir1 C11 C16 8.1(6) no
C11 Ir1 Pd1 Ir2 -168.4(2) no
C11 Ir1 Pd1 S1 -107.5(2) no
C11 Ir1 Pd1 S2 130.5(3) no
C11 Ir1 Pd1 C1 -46.8(3) no
C11 Ir1 Pd1 C6 72.4(3) no
Pd1 Ir1 C12 C11 88.3(3) no
Pd1 Ir1 C12 C13 -154.02(14) no
Pd1 Ir1 C12 C17 -31.2(6) no
C12 Ir1 Pd1 Ir2 148.4(3) no
C12 Ir1 Pd1 S1 -150.7(3) no
C12 Ir1 Pd1 S2 87.4(3) no
C12 Ir1 Pd1 C1 -89.9(3) no
C12 Ir1 Pd1 C6 29.2(3) no
Pd1 Ir1 C13 C12 53.1(6) no
Pd1 Ir1 C13 C14 170.76(13) no
Pd1 Ir1 C13 C18 -68.4(7) no
C13 Ir1 Pd1 Ir2 112.9(4) no
C13 Ir1 Pd1 S1 173.8(4) no
C13 Ir1 Pd1 S2 51.9(4) no
C13 Ir1 Pd1 C1 -125.4(4) no
C13 Ir1 Pd1 C6 -6.3(4) no
S1 Ir1 S2 Ir2 -42.61(5) no
S1 Ir1 S2 Pd1 41.15(5) no
S2 Ir1 S1 Ir2 42.68(5) no
S2 Ir1 S1 Pd1 -41.22(5) no
S1 Ir1 C10 C11 -118.8(3) no
S1 Ir1 C10 C14 122.6(3) no
S1 Ir1 C10 C15 1.9(5) no
C10 Ir1 S1 Ir2 -140.53(17) no
C10 Ir1 S1 Pd1 135.57(17) no
S1 Ir1 C11 C10 74.5(3) no
S1 Ir1 C11 C12 -168.11(13) no
S1 Ir1 C11 C16 -47.9(6) no
C11 Ir1 S1 Ir2 -178.18(19) no
C11 Ir1 S1 Pd1 97.9(2) no
S1 Ir1 C12 C11 25.5(6) no
S1 Ir1 C12 C13 143.1(3) no
S1 Ir1 C12 C17 -94.1(7) no
C12 Ir1 S1 Ir2 164.0(4) no
C12 Ir1 S1 Pd1 80.1(4) no
S1 Ir1 C13 C12 -139.2(4) no
S1 Ir1 C13 C14 -21.6(7) no
S1 Ir1 C13 C18 99.2(6) no
C13 Ir1 S1 Ir2 -88.7(5) no
C13 Ir1 S1 Pd1 -172.6(5) no
S1 Ir1 C14 C10 -71.0(3) no
S1 Ir1 C14 C13 170.51(14) no
S1 Ir1 C14 C19 49.6(6) no
C14 Ir1 S1 Ir2 -103.9(2) no
C14 Ir1 S1 Pd1 172.2(2) no
S2 Ir1 C11 C10 -172.99(8) no
S2 Ir1 C11 C12 -55.6(4) no
S2 Ir1 C11 C16 64.6(6) no
C11 Ir1 S2 Ir2 -167.2(3) no
C11 Ir1 S2 Pd1 -83.4(3) no
S2 Ir1 C12 C11 142.40(17) no
S2 Ir1 C12 C13 -100.0(3) no
S2 Ir1 C12 C17 22.8(6) no
C12 Ir1 S2 Ir2 159.75(19) no
C12 Ir1 S2 Pd1 -116.48(19) no
S2 Ir1 C13 C12 93.4(3) no
S2 Ir1 C13 C14 -148.98(19) no
S2 Ir1 C13 C18 -28.2(6) no
C13 Ir1 S2 Ir2 119.3(2) no
C13 Ir1 S2 Pd1 -157.0(2) no
S2 Ir1 C14 C10 167.53(8) no
S2 Ir1 C14 C13 49.1(5) no
S2 Ir1 C14 C19 -71.8(7) no
C14 Ir1 S2 Ir2 89.3(4) no
C14 Ir1 S2 Pd1 173.0(3) no
C10 Ir1 C11 C10 0.0(3) no
C10 Ir1 C11 C12 117.4(5) no
C10 Ir1 C11 C16 -122.4(7) no
C11 Ir1 C10 C11 0.0(3) no
C11 Ir1 C10 C14 -118.5(5) no
C11 Ir1 C10 C15 120.7(7) no
C10 Ir1 C12 C11 -37.5(3) no
C10 Ir1 C12 C13 80.1(3) no
C10 Ir1 C12 C17 -157.1(6) no
C12 Ir1 C10 C11 38.4(3) no
C12 Ir1 C10 C14 -80.2(3) no
C12 Ir1 C10 C15 159.1(6) no
C10 Ir1 C13 C12 -80.7(3) no
C10 Ir1 C13 C14 36.9(3) no
C10 Ir1 C13 C18 157.7(6) no
C13 Ir1 C10 C11 81.1(4) no
C13 Ir1 C10 C14 -37.4(3) no
C13 Ir1 C10 C15 -158.2(6) no
C10 Ir1 C14 C10 -0.0(3) no
C10 Ir1 C14 C13 -118.5(6) no
C10 Ir1 C14 C19 120.7(8) no
C14 Ir1 C10 C11 118.5(6) no
C14 Ir1 C10 C14 0.0(4) no
C14 Ir1 C10 C15 -120.7(7) no
C11 Ir1 C12 C11 -0.0(3) no
C11 Ir1 C12 C13 117.6(5) no
C11 Ir1 C12 C17 -119.6(7) no
C12 Ir1 C11 C10 -117.4(5) no
C12 Ir1 C11 C12 0.0(3) no
C12 Ir1 C11 C16 120.2(7) no
C11 Ir1 C13 C12 -38.2(3) no
C11 Ir1 C13 C14 79.4(4) no
C11 Ir1 C13 C18 -159.8(6) no
C13 Ir1 C11 C10 -79.9(3) no
C13 Ir1 C11 C12 37.4(3) no
C13 Ir1 C11 C16 157.6(6) no
C11 Ir1 C14 C10 37.2(3) no
C11 Ir1 C14 C13 -81.3(4) no
C11 Ir1 C14 C19 157.9(7) no
C14 Ir1 C11 C10 -37.0(3) no
C14 Ir1 C11 C12 80.4(3) no
C14 Ir1 C11 C16 -159.4(6) no
C12 Ir1 C13 C12 0.0(3) no
C12 Ir1 C13 C14 117.6(5) no
C12 Ir1 C13 C18 -121.6(7) no
C13 Ir1 C12 C11 -117.6(5) no
C13 Ir1 C12 C13 0.0(3) no
C13 Ir1 C12 C17 122.8(8) no
C12 Ir1 C14 C10 80.8(4) no
C12 Ir1 C14 C13 -37.6(3) no
C12 Ir1 C14 C19 -158.5(7) no
C14 Ir1 C12 C11 -79.8(3) no
C14 Ir1 C12 C13 37.8(3) no
C14 Ir1 C12 C17 160.6(6) no
C13 Ir1 C14 C10 118.5(6) no
C13 Ir1 C14 C13 0.0(3) no
C13 Ir1 C14 C19 -120.9(7) no
C14 Ir1 C13 C12 -117.6(5) no
C14 Ir1 C13 C14 0.0(3) no
C14 Ir1 C13 C18 120.8(7) no
Ir1 Ir2 Pd1 Ir1 0.0 no
Ir1 Ir2 Pd1 S1 -62.12(5) no
Ir1 Ir2 Pd1 S2 62.210(14) no
Ir1 Ir2 Pd1 C1 -111.8(3) no
Ir1 Ir2 Pd1 C6 117.3(2) no
Ir1 Ir2 S1 Ir1 0.0 no
Ir1 Ir2 S1 Pd1 81.85(5) no
Ir1 Ir2 S2 Ir1 0.0 no
Ir1 Ir2 S2 Pd1 -81.72(4) no
Ir1 Ir2 C20 C21 -84.6(3) no
Ir1 Ir2 C20 C24 156.51(11) no
Ir1 Ir2 C20 C25 35.5(6) no
Ir1 Ir2 C21 C20 118.14(19) no
Ir1 Ir2 C21 C22 -124.8(2) no
Ir1 Ir2 C21 C26 -3.4(5) no
Ir1 Ir2 C22 C21 78.5(3) no
Ir1 Ir2 C22 C23 -162.00(10) no
Ir1 Ir2 C22 C27 -41.3(5) no
Ir1 Ir2 C24 C20 -55.8(6) no
Ir1 Ir2 C24 C23 -172.3(2) no
Ir1 Ir2 C24 C29 66.8(7) no
Pd1 Ir2 S1 Ir1 -81.85(5) no
Pd1 Ir2 S1 Pd1 -0.000(13) no
S1 Ir2 Pd1 Ir1 62.12(5) no
S1 Ir2 Pd1 S1 -0.00(5) no
S1 Ir2 Pd1 S2 124.33(6) no
S1 Ir2 Pd1 C1 -49.7(3) no
S1 Ir2 Pd1 C6 179.37(6) no
Pd1 Ir2 S2 Ir1 81.72(5) no
Pd1 Ir2 S2 Pd1 -0.0 no
S2 Ir2 Pd1 Ir1 -62.21(5) no
S2 Ir2 Pd1 S1 -124.33(5) no
S2 Ir2 Pd1 S2 -0.00(4) no
S2 Ir2 Pd1 C1 -174.0(3) no
S2 Ir2 Pd1 C6 55.04(5) no
Pd1 Ir2 C20 C21 -174.7(3) no
Pd1 Ir2 C20 C24 66.4(4) no
Pd1 Ir2 C20 C25 -54.6(6) no
C20 Ir2 Pd1 Ir1 112.4(3) no
C20 Ir2 Pd1 S1 50.3(3) no
C20 Ir2 Pd1 S2 174.6(3) no
C20 Ir2 Pd1 C1 0.6(3) no
C20 Ir2 Pd1 C6 -130.3(3) no
Pd1 Ir2 C22 C21 170.9(3) no
Pd1 Ir2 C22 C23 -69.6(4) no
Pd1 Ir2 C22 C27 51.1(6) no
C22 Ir2 Pd1 Ir1 -119.1(3) no
C22 Ir2 Pd1 S1 178.8(3) no
C22 Ir2 Pd1 S2 -56.8(3) no
C22 Ir2 Pd1 C1 129.2(3) no
C22 Ir2 Pd1 C6 -1.8(3) no
Pd1 Ir2 C23 C22 138.49(16) no
Pd1 Ir2 C23 C24 -104.18(19) no
Pd1 Ir2 C23 C28 15.2(6) no
C23 Ir2 Pd1 Ir1 -160.2(3) no
C23 Ir2 Pd1 S1 137.7(3) no
C23 Ir2 Pd1 S2 -97.9(3) no
C23 Ir2 Pd1 C1 88.1(3) no
C23 Ir2 Pd1 C6 -42.9(3) no
Pd1 Ir2 C24 C20 -143.28(15) no
Pd1 Ir2 C24 C23 100.2(2) no
Pd1 Ir2 C24 C29 -20.7(5) no
C24 Ir2 Pd1 Ir1 153.6(2) no
C24 Ir2 Pd1 S1 91.5(2) no
C24 Ir2 Pd1 S2 -144.2(2) no
C24 Ir2 Pd1 C1 41.8(2) no
C24 Ir2 Pd1 C6 -89.2(2) no
S1 Ir2 S2 Ir1 42.53(5) no
S1 Ir2 S2 Pd1 -39.19(5) no
S2 Ir2 S1 Ir1 -42.59(4) no
S2 Ir2 S1 Pd1 39.26(5) no
S1 Ir2 C20 C21 -137.26(17) no
S1 Ir2 C20 C24 103.9(2) no
S1 Ir2 C20 C25 -17.2(5) no
C20 Ir2 S1 Ir1 124.62(18) no
C20 Ir2 S1 Pd1 -153.54(18) no
S1 Ir2 C21 C20 59.3(4) no
S1 Ir2 C21 C22 176.41(10) no
S1 Ir2 C21 C26 -62.2(6) no
C21 Ir2 S1 Ir1 90.8(3) no
C21 Ir2 S1 Pd1 172.6(3) no
S1 Ir2 C23 C22 -160.47(10) no
S1 Ir2 C23 C24 -43.1(4) no
S1 Ir2 C23 C28 76.3(6) no
C23 Ir2 S1 Ir1 -168.0(3) no
C23 Ir2 S1 Pd1 -86.2(3) no
S1 Ir2 C24 C20 -88.8(3) no
S1 Ir2 C24 C23 154.67(15) no
S1 Ir2 C24 C29 33.8(5) no
C24 Ir2 S1 Ir1 164.22(17) no
C24 Ir2 S1 Pd1 -113.93(17) no
S2 Ir2 C21 C20 176.74(10) no
S2 Ir2 C21 C22 -66.2(3) no
S2 Ir2 C21 C26 55.2(5) no
C21 Ir2 S2 Ir1 -94.8(2) no
C21 Ir2 S2 Pd1 -176.5(2) no
S2 Ir2 C22 C21 129.6(3) no
S2 Ir2 C22 C23 -110.9(2) no
S2 Ir2 C22 C27 9.8(5) no
C22 Ir2 S2 Ir1 -130.41(17) no
C22 Ir2 S2 Pd1 147.87(17) no
S2 Ir2 C23 C22 82.5(3) no
S2 Ir2 C23 C24 -160.20(13) no
S2 Ir2 C23 C28 -40.8(6) no
C23 Ir2 S2 Ir1 -169.06(18) no
C23 Ir2 S2 Pd1 109.21(19) no
S2 Ir2 C24 C20 154.33(15) no
S2 Ir2 C24 C23 37.8(5) no
S2 Ir2 C24 C29 -83.1(6) no
C24 Ir2 S2 Ir1 165.5(4) no
C24 Ir2 S2 Pd1 83.8(4) no
C20 Ir2 C21 C20 0.0(3) no
C20 Ir2 C21 C22 117.1(5) no
C20 Ir2 C21 C26 -121.5(6) no
C21 Ir2 C20 C21 0.0(3) no
C21 Ir2 C20 C24 -118.9(5) no
C21 Ir2 C20 C25 120.1(6) no
C20 Ir2 C22 C21 -38.2(3) no
C20 Ir2 C22 C23 81.3(3) no
C20 Ir2 C22 C27 -158.0(6) no
C22 Ir2 C20 C21 37.7(3) no
C22 Ir2 C20 C24 -81.2(3) no
C22 Ir2 C20 C25 157.7(6) no
C20 Ir2 C23 C22 -79.7(3) no
C20 Ir2 C23 C24 37.6(3) no
C20 Ir2 C23 C28 157.0(6) no
C23 Ir2 C20 C21 79.6(3) no
C23 Ir2 C20 C24 -39.3(3) no
C23 Ir2 C20 C25 -160.3(6) no
C20 Ir2 C24 C20 -0.0(3) no
C20 Ir2 C24 C23 -116.5(5) no
C20 Ir2 C24 C29 122.6(7) no
C24 Ir2 C20 C21 118.9(5) no
C24 Ir2 C20 C24 -0.0(3) no
C24 Ir2 C20 C25 -121.0(7) no
C21 Ir2 C22 C21 0.0(3) no
C21 Ir2 C22 C23 119.5(5) no
C21 Ir2 C22 C27 -119.8(7) no
C22 Ir2 C21 C20 -117.1(5) no
C22 Ir2 C21 C22 0.0(3) no
C22 Ir2 C21 C26 121.4(7) no
C21 Ir2 C23 C22 -36.6(3) no
C21 Ir2 C23 C24 80.7(3) no
C21 Ir2 C23 C28 -159.9(6) no
C23 Ir2 C21 C20 -80.9(3) no
C23 Ir2 C21 C22 36.2(3) no
C23 Ir2 C21 C26 157.6(6) no
C21 Ir2 C24 C20 37.3(3) no
C21 Ir2 C24 C23 -79.2(3) no
C21 Ir2 C24 C29 159.9(6) no
C24 Ir2 C21 C20 -36.6(3) no
C24 Ir2 C21 C22 80.4(3) no
C24 Ir2 C21 C26 -158.1(6) no
C22 Ir2 C23 C22 0.0(3) no
C22 Ir2 C23 C24 117.3(5) no
C22 Ir2 C23 C28 -123.3(7) no
C23 Ir2 C22 C21 -119.5(5) no
C23 Ir2 C22 C23 0.0(3) no
C23 Ir2 C22 C27 120.7(6) no
C22 Ir2 C24 C20 79.6(3) no
C22 Ir2 C24 C23 -36.9(3) no
C22 Ir2 C24 C29 -157.8(6) no
C24 Ir2 C22 C21 -80.6(3) no
C24 Ir2 C22 C23 38.9(3) no
C24 Ir2 C22 C27 159.6(5) no
C23 Ir2 C24 C20 116.5(5) no
C23 Ir2 C24 C23 -0.0(3) no
C23 Ir2 C24 C29 -120.9(6) no
C24 Ir2 C23 C22 -117.3(5) no
C24 Ir2 C23 C24 -0.0(3) no
C24 Ir2 C23 C28 119.4(7) no
Ir1 Pd1 S1 Ir1 -0.0 no
Ir1 Pd1 S1 Ir2 -78.79(4) no
Ir1 Pd1 S2 Ir1 0.0 no
Ir1 Pd1 S2 Ir2 78.66(4) no
Ir1 Pd1 C1 N1 98.6(4) no
Ir1 Pd1 C1 N2 -87.1(6) no
Ir1 Pd1 C6 N3 -95.6(5) no
Ir1 Pd1 C6 N4 90.1(6) no
Ir2 Pd1 S1 Ir1 78.79(4) no
Ir2 Pd1 S1 Ir2 0.0 no
Ir2 Pd1 S2 Ir1 -78.66(4) no
Ir2 Pd1 S2 Ir2 0.0 no
Ir2 Pd1 C1 N1 174.9(3) no
Ir2 Pd1 C1 N2 -10.8(7) no
Ir2 Pd1 C6 N3 -174.0(3) no
Ir2 Pd1 C6 N4 11.6(7) no
S1 Pd1 S2 Ir1 -40.24(5) no
S1 Pd1 S2 Ir2 38.41(5) no
S2 Pd1 S1 Ir1 40.31(5) no
S2 Pd1 S1 Ir2 -38.49(5) no
S1 Pd1 C1 N1 140.1(4) no
S1 Pd1 C1 N2 -45.6(6) no
C1 Pd1 S1 Ir1 -135.4(2) no
C1 Pd1 S1 Ir2 145.8(2) no
S2 Pd1 C6 N3 -135.9(4) no
S2 Pd1 C6 N4 49.8(6) no
C6 Pd1 S2 Ir1 139.40(18) no
C6 Pd1 S2 Ir2 -141.94(18) no
C1 Pd1 C6 N3 39.8(5) no
C1 Pd1 C6 N4 -134.5(6) no
C6 Pd1 C1 N1 -39.6(5) no
C6 Pd1 C1 N2 134.8(6) no
Cl5b Cl4 C79 Cl4b 117.2(19) no
Cl5b Cl4 C79 Cl5 13.1(7) no
Cl5b Cl4 C79 Cl5b -0.0(6) no
Cl5b Cl4 C79 Cl6b 113.0(18) no
Cl5b Cl4 C79 Cl6 139.2(15) no
Cl5b Cl4 C79 C79b 30.3(12) no
C79 Cl4 Cl5b C79 0.0(8) no
C79 Cl4 Cl5b C79b -24.4(10) no
Cl6b Cl5 C79 Cl4 129.6(13) no
Cl6b Cl5 C79 Cl4b 107.1(13) no
Cl6b Cl5 C79 Cl5b 159.3(11) no
Cl6b Cl5 C79 Cl6b -0.0(5) no
Cl6b Cl5 C79 Cl6 -2.7(5) no
Cl6b Cl5 C79 C79b -12.1(10) no
C79 Cl5 Cl6b C79 0.0(8) no
Cl4 Cl5b C79 Cl4 -0.0(5) no
Cl4 Cl5b C79 Cl4b -18.4(6) no
Cl4 Cl5b C79 Cl5 -153.0(14) no
Cl4 Cl5b C79 Cl6b -131.4(13) no
Cl4 Cl5b C79 Cl6 -129.4(17) no
Cl4 Cl5b C79 C79b -148.8(12) no
Cl4 Cl5b C79b Cl6b -4(4) no
Cl4 Cl5b C79b C79 20.0(11) no
C79 Cl5b C79b Cl6b -24(3) no
C79 Cl5b C79b C79 -0.0(6) no
C79b Cl5b C79 Cl4 148.8(19) no
C79b Cl5b C79 Cl4b 130.3(19) no
C79b Cl5b C79 Cl5 -4.2(17) no
C79b Cl5b C79 Cl6b 17.4(18) no
C79b Cl5b C79 Cl6 19(2) no
C79b Cl5b C79 C79b -0.0(16) no
Cl5 Cl6b C79 Cl4 -114.4(17) no
Cl5 Cl6b C79 Cl4b -116.0(12) no
Cl5 Cl6b C79 Cl5 0.0(4) no
Cl5 Cl6b C79 Cl5b -9.8(6) no
Cl5 Cl6b C79 Cl6 173.7(12) no
Cl5 Cl6b C79 C79b 5.0(5) no
C79 Cl6b C79b Cl5b 27(3) no
C79 Cl6b C79b C79 0.0(7) no
C79b Cl6b C79 Cl4 -119(2) no
C79b Cl6b C79 Cl4b -121.0(18) no
C79b Cl6b C79 Cl5 -5.0(14) no
C79b Cl6b C79 Cl5b -14.8(15) no
C79b Cl6b C79 Cl6 168.7(19) no
C79b Cl6b C79 C79b 0.0(14) no
Cl8b Cl7 C80 Cl7b 164.8(17) no
Cl8b Cl7 C80 Cl8 -39.5(8) no
Cl8b Cl7 C80 Cl8b -0.0(3) no
Cl8b Cl7 C80 Cl9b -101.8(13) no
Cl8b Cl7 C80 Cl9 -139.5(10) no
C80 Cl7 Cl8b Cl8 38.5(8) no
C80 Cl7 Cl8b C80 -0.0(7) no
Cl8b Cl8 Cl9b Cl9 24(3) no
Cl8b Cl8 Cl9b C80 -5.0(17) no
Cl9b Cl8 Cl8b Cl7 -28.7(19) no
Cl9b Cl8 Cl8b C80 4.8(16) no
Cl8b Cl8 C80 Cl7 57.0(10) no
Cl8b Cl8 C80 Cl7b 68.4(15) no
Cl8b Cl8 C80 Cl8b 0.0(4) no
Cl8b Cl8 C80 Cl9b 177.1(9) no
Cl8b Cl8 C80 Cl9 162.8(8) no
C80 Cl8 Cl8b Cl7 -33.5(7) no
C80 Cl8 Cl8b C80 0.0(6) no
Cl9b Cl8 C80 Cl7 -120.1(12) no
Cl9b Cl8 C80 Cl7b -108.7(16) no
Cl9b Cl8 C80 Cl8b -177.1(10) no
Cl9b Cl8 C80 Cl9b 0.0(6) no
Cl9b Cl8 C80 Cl9 -14.4(7) no
C80 Cl8 Cl9b Cl9 28.9(14) no
C80 Cl8 Cl9b C80 0.0(6) no
Cl7 Cl8b C80 Cl7 0.0(6) no
Cl7 Cl8b C80 Cl7b -5.5(6) no
Cl7 Cl8b C80 Cl8 129.6(9) no
Cl7 Cl8b C80 Cl9b 127.2(11) no
Cl7 Cl8b C80 Cl9 102.5(15) no
Cl8 Cl8b C80 Cl7 -129.6(10) no
Cl8 Cl8b C80 Cl7b -135.1(11) no
Cl8 Cl8b C80 Cl8 0.0(6) no
Cl8 Cl8b C80 Cl9b -2.4(8) no
Cl8 Cl8b C80 Cl9 -27.1(13) no
Cl8 Cl9b Cl9 C80 -24.4(13) no
Cl8 Cl9b C80 Cl7 94.5(14) no
Cl8 Cl9b C80 Cl7b 120.4(14) no
Cl8 Cl9b C80 Cl8 0.0(6) no
Cl8 Cl9b C80 Cl8b 2.2(8) no
Cl8 Cl9b C80 Cl9 158.2(11) no
Cl9 Cl9b C80 Cl7 -63.7(15) no
Cl9 Cl9b C80 Cl7b -37.8(14) no
Cl9 Cl9b C80 Cl8 -158.2(11) no
Cl9 Cl9b C80 Cl8b -156.0(10) no
Cl9 Cl9b C80 Cl9 0.0(6) no
C80 Cl9b Cl9 C80 0.0(5) no
Cl9b Cl9 C80 Cl7 133.3(12) no
Cl9b Cl9 C80 Cl7b 150.3(11) no
Cl9b Cl9 C80 Cl8 17.6(9) no
Cl9b Cl9 C80 Cl8b 37.7(16) no
Cl9b Cl9 C80 Cl9b 0.0(7) no
C81 Cl10 C83 Cl11 -26.5(17) no
C81 Cl10 C83 Cl12 -122(3) no
C81 Cl10 C83 Cl20 161(3) no
C81 Cl10 C83 Cl22 -158(3) no
C81 Cl10 C83 C81 0.0(17) no
C81 Cl10 C83 C82 -11.6(18) no
C83 Cl10 C81 Cl11 108(4) no
C83 Cl10 C81 C82 153(4) no
C83 Cl10 C81 C83 -0.0(14) no
C82 Cl10 C83 Cl11 -14.8(11) no
C82 Cl10 C83 Cl12 -110.4(15) no
C82 Cl10 C83 Cl20 172.2(17) no
C82 Cl10 C83 Cl22 -146(2) no
C82 Cl10 C83 C81 11.6(12) no
C82 Cl10 C83 C82 0.0(11) no
C83 Cl10 C82 Cl11 41(3) no
C83 Cl10 C82 C81 -17.5(18) no
C83 Cl10 C82 C83 0.0(10) no
C81 Cl11 C82 Cl10 -49(3) no
C81 Cl11 C82 C81 -0(2) no
C81 Cl11 C82 C83 -12(3) no
C82 Cl11 C81 Cl10 56(4) no
C82 Cl11 C81 C82 -0(3) no
C82 Cl11 C81 C83 160(4) no
C81 Cl11 C83 Cl10 31.3(19) no
C81 Cl11 C83 Cl12 135(3) no
C81 Cl11 C83 Cl20 -169(5) no
C81 Cl11 C83 Cl22 160(3) no
C81 Cl11 C83 C81 -0.0(17) no
C81 Cl11 C83 C82 10.5(19) no
C83 Cl11 C81 Cl10 -104(4) no
C83 Cl11 C81 C82 -160(4) no
C83 Cl11 C81 C83 -0.0(14) no
C82 Cl11 C83 Cl10 20.7(15) no
C82 Cl11 C83 Cl12 124.2(17) no
C82 Cl11 C83 Cl22 150(2) no
C82 Cl11 C83 C81 -10.5(15) no
C82 Cl11 C83 C82 -0.0(13) no
C83 Cl11 C82 Cl10 -37(3) no
C83 Cl11 C82 C81 11.9(17) no
C83 Cl11 C82 C83 -0.0(9) no
Cl20 Cl12 C83 Cl10 -91.9(11) no
Cl20 Cl12 C83 Cl11 162.9(13) no
Cl20 Cl12 C83 Cl20 -0.0(4) no
Cl20 Cl12 C83 Cl22 23.4(6) no
Cl20 Cl12 C83 C81 -157(3) no
Cl20 Cl12 C83 C82 -160.7(18) no
C83 Cl12 Cl20 C83 -0.0(8) no
Cl22 Cl12 C83 Cl10 -115.4(18) no
Cl22 Cl12 C83 Cl11 139.4(18) no
Cl22 Cl12 C83 Cl20 -23.4(14) no
Cl22 Cl12 C83 Cl22 0.0(14) no
Cl22 Cl12 C83 C81 -180(3) no
Cl22 Cl12 C83 C82 176(3) no
C83 Cl12 Cl22 Cl20 83(2) no
C83 Cl12 Cl22 C83 0.0(8) no
Cl12 Cl20 C83 Cl10 101.7(10) no
Cl12 Cl20 C83 Cl11 -58(4) no
Cl12 Cl20 C83 Cl12 0.0(3) no
Cl12 Cl20 C83 Cl22 -19.3(5) no
Cl12 Cl20 C83 C81 138(5) no
Cl12 Cl20 C83 C82 122(5) no
Cl22 Cl20 C83 Cl10 121.0(13) no
Cl22 Cl20 C83 Cl11 -39(4) no
Cl22 Cl20 C83 Cl12 19.3(8) no
Cl22 Cl20 C83 Cl22 0.0(7) no
Cl22 Cl20 C83 C81 157(5) no
Cl22 Cl20 C83 C82 141(5) no
C83 Cl20 Cl22 Cl12 -87(3) no
C83 Cl20 Cl22 C83 0.0(8) no
Cl12 Cl22 C83 Cl10 76.5(19) no
Cl12 Cl22 C83 Cl11 -47.7(18) no
Cl12 Cl22 C83 Cl12 0.0(5) no
Cl12 Cl22 C83 Cl20 146.7(15) no
Cl12 Cl22 C83 C81 0(8) no
Cl12 Cl22 C83 C82 -7(4) no
Cl20 Cl22 C83 Cl10 -70.2(13) no
Cl20 Cl22 C83 Cl11 165.7(14) no
Cl20 Cl22 C83 Cl12 -146.7(15) no
Cl20 Cl22 C83 Cl20 0.0(5) no
Cl20 Cl22 C83 C81 -147(7) no
Cl20 Cl22 C83 C82 -154(4) no
C1 N1 C2 C3 0.5(8) no
C2 N1 C1 Pd1 175.6(5) no
C2 N1 C1 N2 -0.1(7) no
C1 N1 C5 N3 53.4(8) no
C5 N1 C1 Pd1 0.2(8) no
C5 N1 C1 N2 -175.5(5) no
C2 N1 C5 N3 -121.3(7) no
C5 N1 C2 C3 175.6(6) no
C1 N2 C3 C2 0.6(9) no
C3 N2 C1 Pd1 -175.3(6) no
C3 N2 C1 N1 -0.3(7) no
C4 N2 C1 Pd1 2.8(11) no
C4 N2 C1 N1 177.7(6) no
C4 N2 C3 C2 -177.5(7) no
C5 N3 C6 Pd1 -0.3(9) no
C5 N3 C6 N4 175.5(6) no
C6 N3 C5 N1 -53.2(8) no
C5 N3 C7 C8 -175.6(6) no
C7 N3 C5 N1 121.5(7) no
C6 N3 C7 C8 -0.4(8) no
C7 N3 C6 Pd1 -175.7(5) no
C7 N3 C6 N4 0.0(7) no
C6 N4 C8 C7 -0.6(8) no
C8 N4 C6 Pd1 175.4(6) no
C8 N4 C6 N3 0.3(7) no
C9 N4 C6 Pd1 -5.3(11) no
C9 N4 C6 N3 179.7(7) no
C9 N4 C8 C7 -179.9(7) no
N1 C2 C3 N2 -0.6(9) no
N3 C7 C8 N4 0.6(8) no
Ir1 C10 C11 Ir1 -0.0 no
Ir1 C10 C11 C12 -62.4(4) no
Ir1 C10 C11 C16 119.7(6) no
Ir1 C10 C14 Ir1 -0.0 no
Ir1 C10 C14 C13 61.0(4) no
Ir1 C10 C14 C19 -124.2(6) no
C11 C10 C14 Ir1 -59.4(5) no
C11 C10 C14 C13 1.6(7) no
C11 C10 C14 C19 176.4(6) no
C14 C10 C11 Ir1 60.2(5) no
C14 C10 C11 C12 -2.1(7) no
C14 C10 C11 C16 180.0(6) no
C15 C10 C11 Ir1 -120.4(8) no
C15 C10 C11 C12 177.2(7) no
C15 C10 C11 C16 -0.7(11) no
C15 C10 C14 Ir1 121.2(8) no
C15 C10 C14 C13 -177.8(7) no
C15 C10 C14 C19 -2.9(11) no
Ir1 C11 C12 Ir1 -0.0 no
Ir1 C11 C12 C13 -61.5(4) no
Ir1 C11 C12 C17 121.0(6) no
C10 C11 C12 Ir1 63.4(5) no
C10 C11 C12 C13 1.9(7) no
C10 C11 C12 C17 -175.6(5) no
C16 C11 C12 Ir1 -118.7(7) no
C16 C11 C12 C13 179.8(6) no
C16 C11 C12 C17 2.3(10) no
Ir1 C12 C13 Ir1 0.0 no
Ir1 C12 C13 C14 -61.6(4) no
Ir1 C12 C13 C18 119.9(6) no
C11 C12 C13 Ir1 60.7(5) no
C11 C12 C13 C14 -0.9(7) no
C11 C12 C13 C18 -179.4(5) no
C17 C12 C13 Ir1 -121.9(7) no
C17 C12 C13 C14 176.5(6) no
C17 C12 C13 C18 -2.0(11) no
Ir1 C13 C14 Ir1 0.0 no
Ir1 C13 C14 C10 -61.7(4) no
Ir1 C13 C14 C19 123.5(6) no
C12 C13 C14 Ir1 61.2(5) no
C12 C13 C14 C10 -0.4(7) no
C12 C13 C14 C19 -175.2(6) no
C18 C13 C14 Ir1 -120.2(7) no
C18 C13 C14 C10 178.1(6) no
C18 C13 C14 C19 3.3(10) no
Ir2 C20 C21 Ir2 -0.0 no
Ir2 C20 C21 C22 -62.7(4) no
Ir2 C20 C21 C26 121.6(6) no
Ir2 C20 C24 Ir2 -0.0 no
Ir2 C20 C24 C23 61.4(4) no
Ir2 C20 C24 C29 -121.7(6) no
C21 C20 C24 Ir2 -60.1(5) no
C21 C20 C24 C23 1.3(7) no
C21 C20 C24 C29 178.3(6) no
C24 C20 C21 Ir2 60.3(5) no
C24 C20 C21 C22 -2.4(7) no
C24 C20 C21 C26 -178.1(5) no
C25 C20 C21 Ir2 -119.2(7) no
C25 C20 C21 C22 178.1(6) no
C25 C20 C21 C26 2.4(10) no
C25 C20 C24 Ir2 119.4(7) no
C25 C20 C24 C23 -179.2(6) no
C25 C20 C24 C29 -2.2(11) no
Ir2 C21 C22 Ir2 -0.0 no
Ir2 C21 C22 C23 -59.9(4) no
Ir2 C21 C22 C27 121.0(6) no
C20 C21 C22 Ir2 62.5(5) no
C20 C21 C22 C23 2.6(7) no
C20 C21 C22 C27 -176.5(5) no
C26 C21 C22 Ir2 -121.8(7) no
C26 C21 C22 C23 178.2(6) no
C26 C21 C22 C27 -0.8(10) no
Ir2 C22 C23 Ir2 0.0 no
Ir2 C22 C23 C24 -61.7(4) no
Ir2 C22 C23 C28 121.2(6) no
C21 C22 C23 Ir2 59.9(5) no
C21 C22 C23 C24 -1.7(7) no
C21 C22 C23 C28 -178.8(5) no
C27 C22 C23 Ir2 -121.1(7) no
C27 C22 C23 C24 177.3(6) no
C27 C22 C23 C28 0.2(10) no
Ir2 C23 C24 Ir2 0.0 no
Ir2 C23 C24 C20 -62.5(4) no
Ir2 C23 C24 C29 120.5(6) no
C22 C23 C24 Ir2 62.8(5) no
C22 C23 C24 C20 0.2(7) no
C22 C23 C24 C29 -176.7(6) no
C28 C23 C24 Ir2 -120.0(7) no
C28 C23 C24 C20 177.4(6) no
C28 C23 C24 C29 0.5(10) no
C31 C30 C35 C34 -0.8(10) no
C35 C30 C31 C32 1.1(10) no
C31 C30 B1 C36 109.8(7) no
C31 C30 B1 C42 -10.6(8) no
C31 C30 B1 C48 -128.3(6) no
B1 C30 C31 C32 -179.8(6) no
C35 C30 B1 C36 -71.1(8) no
C35 C30 B1 C42 168.5(6) no
C35 C30 B1 C48 50.8(7) no
B1 C30 C35 C34 -180.0(6) no
C30 C31 C32 C33 -1.3(12) no
C31 C32 C33 C34 1.2(12) no
C32 C33 C34 C35 -1.0(12) no
C33 C34 C35 C30 0.8(12) no
C37 C36 C41 C40 0.6(10) no
C41 C36 C37 C38 -1.2(10) no
C37 C36 B1 C30 19.0(9) no
C37 C36 B1 C42 137.5(6) no
C37 C36 B1 C48 -102.1(7) no
B1 C36 C37 C38 179.1(6) no
C41 C36 B1 C30 -160.7(6) no
C41 C36 B1 C42 -42.2(8) no
C41 C36 B1 C48 78.3(7) no
B1 C36 C41 C40 -179.7(6) no
C36 C37 C38 C39 1.3(12) no
C37 C38 C39 C40 -0.6(12) no
C38 C39 C40 C41 -0.1(12) no
C39 C40 C41 C36 0.0(12) no
C43 C42 C47 C46 -2.3(10) no
C47 C42 C43 C44 1.8(10) no
C43 C42 B1 C30 92.7(7) no
C43 C42 B1 C36 -27.5(8) no
C43 C42 B1 C48 -149.2(6) no
B1 C42 C43 C44 -172.8(6) no
C47 C42 B1 C30 -81.6(7) no
C47 C42 B1 C36 158.2(6) no
C47 C42 B1 C48 36.5(8) no
B1 C42 C47 C46 172.4(5) no
C42 C43 C44 C45 0.0(12) no
C43 C44 C45 C46 -1.4(11) no
C44 C45 C46 C47 0.9(11) no
C45 C46 C47 C42 1.0(11) no
C49 C48 C53 C52 -0.1(8) no
C53 C48 C49 C50 -0.7(8) no
C49 C48 B1 C30 -151.8(5) no
C49 C48 B1 C36 -30.2(7) no
C49 C48 B1 C42 91.2(6) no
B1 C48 C49 C50 -177.8(5) no
C53 C48 B1 C30 31.2(7) no
C53 C48 B1 C36 152.8(5) no
C53 C48 B1 C42 -85.7(6) no
B1 C48 C53 C52 177.1(5) no
C48 C49 C50 C51 1.0(9) no
C49 C50 C51 C52 -0.5(9) no
C50 C51 C52 C53 -0.2(9) no
C51 C52 C53 C48 0.5(9) no
C55 C54 C59 C58 -1.0(11) no
C59 C54 C55 C56 0.2(10) no
C55 C54 B2 C60 155.1(6) no
C55 C54 B2 C66 -85.0(7) no
C55 C54 B2 C72 34.0(8) no
B2 C54 C55 C56 174.6(6) no
C59 C54 B2 C60 -31.0(9) no
C59 C54 B2 C66 88.8(8) no
C59 C54 B2 C72 -152.1(7) no
B2 C54 C59 C58 -175.2(6) no
C54 C55 C56 C57 0.8(12) no
C55 C56 C57 C58 -1.2(13) no
C56 C57 C58 C59 0.5(13) no
C57 C58 C59 C54 0.6(13) no
C61 C60 C65 C64 -0.8(10) no
C65 C60 C61 C62 1.6(10) no
C61 C60 B2 C54 -47.2(8) no
C61 C60 B2 C66 -165.7(6) no
C61 C60 B2 C72 73.8(7) no
B2 C60 C61 C62 -177.6(6) no
C65 C60 B2 C54 133.7(6) no
C65 C60 B2 C66 15.2(9) no
C65 C60 B2 C72 -105.4(7) no
B2 C60 C65 C64 178.5(6) no
C60 C61 C62 C63 -1.6(11) no
C61 C62 C63 C64 0.7(11) no
C62 C63 C64 C65 0.1(12) no
C63 C64 C65 C60 -0.1(12) no
C67 C66 C71 C70 0.7(9) no
C71 C66 C67 C68 0.1(9) no
C67 C66 B2 C54 -16.1(7) no
C67 C66 B2 C60 103.4(6) no
C67 C66 B2 C72 -135.6(6) no
B2 C66 C67 C68 -178.4(5) no
C71 C66 B2 C54 165.5(5) no
C71 C66 B2 C60 -75.0(7) no
C71 C66 B2 C72 46.0(7) no
B2 C66 C71 C70 179.3(5) no
C66 C67 C68 C69 -0.3(10) no
C67 C68 C69 C70 -0.3(10) no
C68 C69 C70 C71 1.1(10) no
C69 C70 C71 C66 -1.3(10) no
C73 C72 C77 C76 1.1(8) no
C77 C72 C73 C74 0.4(8) no
C73 C72 B2 C54 -85.3(7) no
C73 C72 B2 C60 153.9(5) no
C73 C72 B2 C66 32.9(7) no
B2 C72 C73 C74 177.8(5) no
C77 C72 B2 C54 91.8(6) no
C77 C72 B2 C60 -29.0(8) no
C77 C72 B2 C66 -150.0(5) no
B2 C72 C77 C76 -176.2(5) no
C72 C73 C74 C75 -1.3(10) no
C73 C74 C75 C76 0.6(10) no
C74 C75 C76 C77 0.9(10) no
C75 C76 C77 C72 -1.8(10) no
Cl4 C79 C79b Cl5b -42(3) no
Cl4 C79 C79b Cl6b 118.9(19) no
Cl4b C79 C79b Cl5b -68(2) no
Cl4b C79 C79b Cl6b 93.3(19) no
Cl5 C79 C79b Cl5b 5(3) no
Cl5 C79 C79b Cl6b 166(4) no
Cl5b C79 C79b Cl5b -0.0(8) no
Cl5b C79 C79b Cl6b 161.1(19) no
Cl6b C79 C79b Cl5b -161.1(18) no
Cl6b C79 C79b Cl6b 0.0(5) no
Cl6 C79 C79b Cl5b -165.7(14) no
Cl6 C79 C79b Cl6b -4.6(7) no
Cl10 C81 C82 Cl10 0.0(2) no
Cl10 C81 C82 Cl11 -150.6(15) no
Cl10 C81 C83 Cl10 0.00(18) no
Cl10 C81 C83 Cl11 145.3(18) no
Cl10 C81 C83 Cl12 86(3) no
Cl10 C81 C83 Cl20 -42(5) no
Cl10 C81 C83 Cl22 86(8) no
Cl11 C81 C82 Cl10 150.6(15) no
Cl11 C81 C82 Cl11 -0.0(4) no
Cl11 C81 C83 Cl10 -145.3(18) no
Cl11 C81 C83 Cl11 0.0(3) no
Cl11 C81 C83 Cl12 -59(3) no
Cl11 C81 C83 Cl20 173(4) no
Cl11 C81 C83 Cl22 -59(8) no
C82 C81 C83 Cl10 -106(9) no
C82 C81 C83 Cl11 39(8) no
C82 C81 C83 Cl12 -20(10) no
C82 C81 C83 Cl20 -148(8) no
C82 C81 C83 Cl22 -20(15) no
C83 C81 C82 Cl10 104(9) no
C83 C81 C82 Cl11 -47(9) no
Cl10 C82 C83 Cl10 0.00(18) no
Cl10 C82 C83 Cl11 157.9(15) no
Cl10 C82 C83 Cl12 93.5(13) no
Cl10 C82 C83 Cl20 -22(5) no
Cl10 C82 C83 Cl22 98(4) no
Cl11 C82 C83 Cl10 -157.9(15) no
Cl11 C82 C83 Cl11 0.0(3) no
Cl11 C82 C83 Cl12 -64.4(16) no
Cl11 C82 C83 Cl22 -60(4) no
